data_7045122
loop_
_publ_author_name
'Boulkedid, Ahlem-Linda'
'Long, J\'er\^ome'
'Beghidja, Chahrazed'
'Guari, Yannick'
'Beghidja, Adel'
'Larionova, Joulia'

_publ_section_title
;
 A luminescent Schiff-base heterotrinuclear Zn<sub>2</sub>Dy
 single-molecule magnet with an axial crystal field.
;
_journal_issue 5
_journal_name_full 'Dalton transactions (Cambridge, England : 2003)'
_journal_page_first 1402
_journal_page_last 1406
_journal_paper_doi 10.1039/c7dt03842a
_journal_volume 47
_journal_year 2018
_chemical_compound_source 'see text'
_chemical_formula_moiety 'C36 H36 Cl2 Dy N4 O9 Zn2, 3(C36 H38 Cl2 Dy N4 O9 Zn2), 2(Cl4 Zn), H2 O'
_chemical_formula_sum 'C144 H152 Cl16 Dy4 N16 O37 Zn10'
_chemical_formula_weight 4569.71
_space_group_IT_number 2
_space_group_name_Hall '-P 1'
_space_group_name_H-M_alt 'P -1'
_symmetry_cell_setting triclinic
_symmetry_Int_Tables_number 2
_symmetry_space_group_name_Hall '-P 1'
_symmetry_space_group_name_H-M 'P -1'
_atom_sites_solution_hydrogens mixed
_atom_sites_solution_primary direct
_audit_update_record
;
2017-12-06 deposited with the CCDC.
2017-12-21 downloaded from the CCDC.
;
_cell_angle_alpha 82.897(9)
_cell_angle_beta 80.573(9)
_cell_angle_gamma 74.654(10)
_cell_formula_units_Z 2
_cell_length_a 15.581(3)
_cell_length_b 20.331(4)
_cell_length_c 29.683(5)
_cell_measurement_reflns_used 9783
_cell_measurement_temperature 296
_cell_measurement_theta_max 22.97
_cell_measurement_theta_min 2.41
_cell_volume 8913(3)
_computing_cell_refinement 'Bruker SAINT'
_computing_data_collection 'Bruker APEX2'
_computing_data_reduction 'Bruker SAINT'
_computing_molecular_graphics 'Bruker SHELXTL'
_computing_publication_material 'Olex2 (Dolomanov et al., 2009)'
_computing_structure_refinement 'SHELXL-2014 (Sheldrick 2014)'
_computing_structure_solution 'SHELXS-97 (Sheldrick 2008)'
_diffrn_ambient_temperature 296
_diffrn_detector_area_resol_mean 18.4
_diffrn_measured_fraction_theta_full 0.988
_diffrn_measured_fraction_theta_max 0.988
_diffrn_measurement_device_type 'Bruker APEX-II CCD'
_diffrn_measurement_method '\f and \w scans'
_diffrn_radiation_probe x-ray
_diffrn_radiation_type MoK\a
_diffrn_radiation_wavelength 0.71073
_diffrn_reflns_av_R_equivalents 0.0785
_diffrn_reflns_av_unetI/netI 0.0888
_diffrn_reflns_limit_h_max 18
_diffrn_reflns_limit_h_min -18
_diffrn_reflns_limit_k_max 24
_diffrn_reflns_limit_k_min -24
_diffrn_reflns_limit_l_max 35
_diffrn_reflns_limit_l_min -35
_diffrn_reflns_number 114686
_diffrn_reflns_reduction_process
;
;
_diffrn_reflns_theta_full 25.03
_diffrn_reflns_theta_max 25.03
_diffrn_reflns_theta_min 2.01
_exptl_absorpt_coefficient_mu 3.283
_exptl_absorpt_correction_T_max 0.745
_exptl_absorpt_correction_T_min 0.650
_exptl_absorpt_correction_type multi-scan
_exptl_absorpt_process_details 'SADABS-2012/1 - Bruker AXS area detector scaling and absorption correction'
_exptl_crystal_colour 'light yellow'
_exptl_crystal_density_diffrn 1.703
_exptl_crystal_density_method 'Not Measured'
_exptl_crystal_description block
_exptl_crystal_F_000 4520
_exptl_crystal_preparation 'Magnetic properties,Luminescent'
_exptl_crystal_size_max 0.150
_exptl_crystal_size_mid 0.130
_exptl_crystal_size_min 0.100
_refine_diff_density_max 2.224
_refine_diff_density_min -1.614
_refine_diff_density_rms 0.185
_refine_ls_extinction_method none
_refine_ls_goodness_of_fit_ref 1.023
_refine_ls_hydrogen_treatment constr
_refine_ls_matrix_type full
_refine_ls_number_parameters 2060
_refine_ls_number_reflns 31138
_refine_ls_number_restraints 128
_refine_ls_restrained_S_all 1.030
_refine_ls_R_factor_all 0.1107
_refine_ls_R_factor_gt 0.0658
_refine_ls_shift/su_max 0.004
_refine_ls_shift/su_mean 0.000
_refine_ls_structure_factor_coef Fsqd
_refine_ls_weighting_details 'W=1/[\S^2^(FO^2^)+(0.1277P)^2^] WHERE P=(FO^2^+2FC^2^)/3'
_refine_ls_weighting_scheme calc
_refine_ls_wR_factor_gt 0.1837
_refine_ls_wR_factor_ref 0.2138
_reflns_number_gt 19357
_reflns_number_total 31138
_reflns_threshold_expression 'I > 2\s(I)'
_cod_data_source_file c7dt03842a2.cif
_cod_data_source_block ma142
_cod_depositor_comments 'Adding full bibliography for 7045122.cif.'
_cod_database_code 7045122

loop_
_space_group_symop_id
_space_group_symop_operation_xyz
1 x,y,z
2 -x,-y,-z

loop_
_atom_site_aniso_label
_atom_site_aniso_U_11
_atom_site_aniso_U_22
_atom_site_aniso_U_33
_atom_site_aniso_U_23
_atom_site_aniso_U_13
_atom_site_aniso_U_12
Dy1 0.0366(3) 0.0435(3) 0.0414(3) 0.0011(2) -0.0132(2) -0.0134(2)
Dy2 0.0457(3) 0.0406(3) 0.0369(3) -0.0019(2) -0.0046(2) -0.0139(2)
Dy3 0.0372(3) 0.0402(3) 0.0310(3) -0.0053(2) -0.0041(2) -0.0114(2)
Dy4 0.0319(3) 0.0383(3) 0.0370(3) 0.0009(2) -0.0091(2) -0.0146(2)
Zn1 0.0358(7) 0.0555(8) 0.0406(7) -0.0029(6) -0.0105(6) -0.0093(6)
Zn2 0.0593(9) 0.0542(8) 0.0477(7) 0.0012(6) -0.0223(7) -0.0157(7)
Zn3 0.0426(8) 0.0472(7) 0.0475(7) 0.0020(6) -0.0068(6) -0.0101(6)
Zn4 0.0597(9) 0.0476(8) 0.0420(7) -0.0051(6) -0.0046(6) -0.0085(7)
Zn5 0.0433(8) 0.0498(7) 0.0447(7) 0.0024(6) -0.0122(6) -0.0140(6)
Zn6 0.0469(8) 0.0410(7) 0.0461(7) -0.0059(6) -0.0014(6) -0.0110(6)
Zn7 0.0445(8) 0.0515(7) 0.0384(7) 0.0026(6) -0.0120(6) -0.0185(6)
Zn8 0.0389(7) 0.0443(7) 0.0433(7) -0.0024(5) -0.0117(6) -0.0163(6)
Zn9 0.139(2) 0.1121(17) 0.1310(19) -0.0312(15) -0.0412(17) -0.0232(16)
Zn10 0.185(4) 0.157(3) 0.148(3) 0.000(2) -0.045(3) -0.025(3)
Zn11 0.146(5) 0.165(5) 0.168(4) -0.020(3) -0.026(4) -0.028(3)
Cl1 0.100(3) 0.133(4) 0.052(2) 0.004(2) -0.003(2) -0.050(3)
Cl2 0.068(2) 0.082(2) 0.087(2) 0.032(2) -0.038(2) -0.0255(19)
Cl3 0.0506(19) 0.085(2) 0.081(2) -0.0372(19) 0.0088(17) -0.0240(17)
Cl4 0.0524(19) 0.089(2) 0.0511(17) -0.0183(16) -0.0018(15) -0.0120(17)
Cl5 0.0518(18) 0.0618(19) 0.071(2) -0.0174(16) -0.0026(15) -0.0179(15)
Cl6 0.0484(17) 0.0566(18) 0.0595(18) -0.0102(14) 0.0029(14) -0.0103(14)
Cl7 0.064(2) 0.077(2) 0.0511(17) -0.0051(15) 0.0100(15) -0.0254(17)
Cl8 0.066(2) 0.0689(19) 0.0622(18) 0.0193(16) -0.0280(16) -0.0366(17)
Cl9 0.168(6) 0.141(5) 0.232(8) -0.019(5) -0.092(6) -0.021(5)
Cl10 0.217(9) 0.142(6) 0.316(11) -0.103(7) -0.120(8) 0.018(6)
Cl11 0.150(5) 0.118(4) 0.111(4) -0.012(3) -0.017(4) 0.001(4)
Cl12 0.307(10) 0.166(6) 0.104(4) -0.009(4) -0.056(5) -0.095(6)
O1 0.065(5) 0.046(4) 0.065(5) 0.017(4) -0.031(4) -0.026(4)
O1W 0.052(5) 0.079(6) 0.077(6) 0.024(5) -0.001(5) -0.019(5)
O2 0.044(4) 0.048(4) 0.052(4) 0.000(4) -0.014(4) -0.016(4)
O3 0.067(6) 0.047(5) 0.051(5) 0.000(4) -0.025(4) -0.013(4)
O4 0.062(5) 0.048(4) 0.054(5) 0.005(4) -0.022(4) -0.021(4)
O5 0.036(4) 0.063(5) 0.056(5) -0.009(4) -0.011(4) -0.019(4)
O6 0.039(4) 0.050(4) 0.038(4) 0.001(3) -0.016(3) -0.003(4)
O7 0.030(4) 0.068(5) 0.043(4) -0.009(4) -0.007(3) -0.011(4)
O8 0.052(5) 0.085(6) 0.053(5) -0.022(4) -0.010(4) -0.027(5)
N1 0.100(4) 0.072(4) 0.089(4) -0.011(3) -0.065(4) 0.002(4)
N2 0.100(4) 0.072(4) 0.089(4) -0.011(3) -0.065(4) 0.002(4)
N3 0.044(6) 0.071(7) 0.050(6) -0.015(5) -0.010(5) -0.001(5)
N4 0.044(6) 0.069(7) 0.043(5) -0.018(5) -0.005(5) -0.017(5)
Cl13 0.212(6) 0.228(8) 0.189(5) 0.013(5) -0.032(4) -0.057(5)
Cl14 0.188(4) 0.184(4) 0.177(4) -0.0149(19) -0.033(2) -0.040(2)
Cl15 0.185(4) 0.187(3) 0.184(3) -0.0183(19) -0.0303(19) -0.0439(19)
Cl16 0.192(7) 0.163(4) 0.130(6) -0.019(4) -0.056(5) -0.027(4)
C1 0.168(18) 0.092(11) 0.145(15) 0.068(11) -0.119(15) -0.085(12)
C2 0.041(7) 0.048(7) 0.062(7) -0.003(6) -0.012(6) -0.016(5)
O2W 0.058(5) 0.071(5) 0.043(4) -0.012(4) 0.004(4) -0.025(4)
C3 0.058(8) 0.041(6) 0.051(7) 0.000(5) 0.003(6) -0.008(6)
C4 0.070(9) 0.046(7) 0.062(8) -0.011(6) 0.003(7) -0.031(6)
C5 0.060(8) 0.070(8) 0.067(8) -0.020(7) -0.003(7) -0.034(7)
C6 0.052(7) 0.059(7) 0.047(6) -0.013(6) 0.001(6) -0.021(6)
C7 0.043(6) 0.033(5) 0.047(6) -0.002(5) -0.008(5) -0.020(5)
C8 0.100(4) 0.072(4) 0.089(4) -0.011(3) -0.065(4) 0.002(4)
C9 0.100(4) 0.072(4) 0.089(4) -0.011(3) -0.065(4) 0.002(4)
O9 0.037(4) 0.060(5) 0.056(5) 0.000(4) -0.005(4) -0.013(4)
C10 0.100(4) 0.072(4) 0.089(4) -0.011(3) -0.065(4) 0.002(4)
O10 0.045(4) 0.036(4) 0.052(4) -0.005(3) -0.003(4) -0.015(3)
O11 0.032(4) 0.048(4) 0.058(5) 0.000(4) -0.018(4) -0.013(3)
C11 0.100(4) 0.072(4) 0.089(4) -0.011(3) -0.065(4) 0.002(4)
O12 0.061(6) 0.060(5) 0.069(5) 0.009(4) -0.012(4) -0.034(5)
C12 0.058(8) 0.030(6) 0.069(8) -0.007(6) -0.018(7) 0.004(6)
C13 0.059(8) 0.042(7) 0.046(6) 0.007(5) -0.009(6) -0.018(6)
O13 0.063(5) 0.055(5) 0.041(4) -0.005(4) 0.003(4) -0.014(4)
O14 0.054(5) 0.052(4) 0.030(4) -0.001(3) -0.005(3) -0.006(4)
C14 0.056(7) 0.034(6) 0.040(6) 0.005(5) -0.004(5) -0.022(5)
O15 0.069(6) 0.045(4) 0.051(5) -0.005(4) -0.023(4) -0.014(4)
C15 0.076(10) 0.050(8) 0.072(9) -0.012(7) -0.005(7) -0.018(7)
C16 0.059(9) 0.054(8) 0.105(12) 0.006(8) 0.005(8) 0.002(7)
O16 0.064(5) 0.051(5) 0.037(4) -0.005(4) -0.014(4) -0.012(4)
C17 0.061(9) 0.053(8) 0.099(11) 0.012(8) -0.034(8) -0.015(7)
C18 0.079(10) 0.065(8) 0.104(11) 0.008(8) -0.044(9) -0.038(8)
C19 0.035(7) 0.103(11) 0.070(8) -0.016(8) -0.014(6) -0.026(7)
C20 0.036(6) 0.047(7) 0.049(7) 0.007(5) 0.001(5) -0.008(5)
C21 0.040(6) 0.032(6) 0.047(6) 0.004(5) -0.006(5) 0.000(5)
C22 0.046(7) 0.068(8) 0.046(7) 0.002(6) -0.008(6) -0.012(6)
C23 0.050(8) 0.069(9) 0.092(10) -0.026(8) -0.018(8) 0.007(7)
C24 0.066(10) 0.058(8) 0.078(9) -0.031(7) 0.007(8) -0.003(7)
C25 0.036(7) 0.053(7) 0.086(9) -0.009(7) 0.002(6) 0.000(6)
C26 0.062(9) 0.078(9) 0.057(8) -0.026(7) -0.016(7) -0.006(8)
C27 0.056(9) 0.084(10) 0.074(9) -0.016(8) -0.031(8) -0.006(7)
C28 0.069(9) 0.059(8) 0.088(10) -0.020(7) -0.026(8) -0.025(7)
C29 0.048(8) 0.077(9) 0.056(8) 0.004(7) -0.019(7) -0.027(7)
C30 0.031(6) 0.054(7) 0.060(7) 0.005(6) -0.003(5) -0.014(5)
C31 0.046(7) 0.061(8) 0.064(8) 0.009(7) 0.015(6) -0.019(6)
C32 0.041(7) 0.070(9) 0.066(8) -0.007(7) 0.018(6) -0.005(6)
C33 0.048(8) 0.056(8) 0.067(8) -0.019(6) 0.011(6) -0.012(6)
C34 0.047(7) 0.045(6) 0.055(7) 0.001(5) -0.002(6) -0.019(6)
C35 0.035(6) 0.048(6) 0.044(6) 0.005(5) -0.003(5) -0.002(5)
C36 0.081(11) 0.086(10) 0.083(10) -0.030(8) -0.035(9) -0.022(8)
N5 0.061(7) 0.058(6) 0.054(6) 0.015(5) -0.004(5) -0.012(5)
N6 0.060(7) 0.069(7) 0.063(7) 0.019(6) -0.020(6) -0.008(6)
N7 0.074(7) 0.043(6) 0.054(6) 0.009(5) -0.021(5) 0.002(5)
N8 0.074(8) 0.051(6) 0.058(6) -0.005(5) -0.014(6) -0.013(6)
Cl17 0.177(5) 0.178(4) 0.179(5) -0.0173(19) -0.025(2) -0.044(2)
Cl18 0.149(6) 0.173(6) 0.163(10) -0.020(5) -0.030(5) -0.023(5)
Cl19 0.137(7) 0.181(9) 0.165(5) -0.008(4) -0.030(5) -0.010(6)
Cl20 0.148(4) 0.149(4) 0.153(4) -0.0124(19) -0.019(2) -0.037(2)
O3W 0.060(5) 0.045(4) 0.049(4) -0.019(4) 0.006(4) -0.017(4)
O17 0.040(4) 0.053(5) 0.053(4) 0.000(4) 0.004(4) -0.022(4)
O18 0.035(4) 0.047(4) 0.045(4) 0.001(3) -0.014(3) -0.015(3)
O19 0.029(4) 0.042(4) 0.051(4) -0.004(3) -0.004(3) -0.007(3)
O20 0.035(4) 0.054(4) 0.047(4) -0.008(4) -0.006(3) -0.013(4)
O21 0.054(5) 0.044(4) 0.044(4) -0.014(3) -0.007(4) -0.006(4)
O22 0.040(4) 0.038(4) 0.041(4) -0.008(3) -0.009(3) -0.006(3)
O23 0.059(5) 0.048(4) 0.043(4) -0.009(3) -0.012(4) -0.021(4)
O24 0.060(5) 0.078(6) 0.036(4) -0.007(4) -0.018(4) -0.012(5)
C37 0.053(8) 0.091(10) 0.052(7) -0.004(7) -0.020(6) -0.010(7)
C38 0.054(8) 0.059(7) 0.045(6) -0.012(6) -0.005(6) -0.018(6)
C39 0.034(6) 0.062(7) 0.039(6) -0.010(5) 0.004(5) -0.027(5)
C40 0.052(7) 0.046(6) 0.046(6) -0.011(5) 0.007(5) -0.026(6)
C41 0.075(10) 0.078(9) 0.050(7) -0.019(7) 0.018(7) -0.047(8)
C42 0.065(9) 0.110(12) 0.070(9) 0.001(8) -0.022(8) -0.056(9)
C43 0.055(8) 0.085(10) 0.071(9) -0.018(8) -0.018(7) -0.028(7)
C44 0.061(9) 0.059(8) 0.050(7) 0.001(6) 0.011(6) -0.019(7)
C45 0.089(12) 0.105(12) 0.094(12) 0.062(10) -0.024(10) -0.020(10)
C46 0.073(11) 0.084(11) 0.119(13) 0.038(10) -0.016(10) -0.015(9)
C47 0.049(8) 0.091(10) 0.072(9) 0.029(8) -0.030(7) -0.015(8)
C48 0.038(7) 0.082(9) 0.071(8) -0.026(7) -0.007(6) -0.021(7)
C49 0.045(7) 0.048(7) 0.043(6) 0.000(5) -0.006(5) -0.017(6)
C50 0.048(8) 0.073(9) 0.057(7) -0.013(7) -0.004(6) -0.018(7)
C51 0.092(12) 0.106(12) 0.087(11) -0.002(9) -0.006(9) -0.057(11)
C52 0.058(10) 0.128(15) 0.087(11) -0.014(11) -0.006(8) -0.041(10)
C53 0.061(10) 0.115(13) 0.078(10) -0.011(10) -0.016(8) -0.022(9)
C54 0.092(12) 0.067(9) 0.108(12) 0.029(9) -0.018(10) -0.046(9)
C55 0.085(11) 0.081(10) 0.062(9) -0.008(8) 0.018(8) 0.025(9)
C56 0.052(7) 0.040(6) 0.036(6) 0.000(5) -0.004(5) -0.018(5)
C57 0.037(6) 0.059(7) 0.031(5) -0.005(5) 0.003(5) -0.019(5)
C58 0.043(7) 0.079(9) 0.033(6) 0.002(6) -0.008(5) -0.023(6)
C59 0.052(8) 0.078(9) 0.061(8) 0.005(7) -0.019(7) -0.023(7)
C60 0.060(8) 0.091(10) 0.026(6) 0.004(6) -0.008(6) -0.013(7)
C61 0.068(9) 0.080(9) 0.045(7) -0.021(7) 0.012(6) -0.038(7)
C62 0.059(8) 0.055(7) 0.042(7) 0.009(6) -0.008(6) -0.014(6)
C63 0.076(10) 0.076(10) 0.067(9) -0.002(8) -0.013(8) 0.002(8)
C64 0.125(14) 0.048(8) 0.067(9) -0.014(7) -0.007(9) -0.011(8)
C65 0.102(12) 0.038(7) 0.105(12) -0.028(8) -0.015(10) -0.018(8)
C66 0.074(9) 0.054(7) 0.053(7) -0.014(6) -0.028(7) -0.023(7)
C67 0.051(7) 0.065(8) 0.037(6) -0.002(6) -0.015(5) -0.018(6)
C68 0.056(8) 0.076(9) 0.043(7) -0.020(6) 0.001(6) -0.024(7)
C69 0.086(10) 0.084(10) 0.054(8) -0.005(7) -0.039(8) -0.024(8)
C70 0.120(14) 0.087(11) 0.088(11) -0.031(9) -0.051(10) -0.040(10)
C71 0.117(14) 0.052(9) 0.103(12) -0.017(8) -0.008(11) -0.038(9)
C72 0.080(10) 0.073(9) 0.053(8) 0.004(7) -0.016(7) -0.018(8)
N9 0.069(7) 0.056(6) 0.061(6) 0.017(5) -0.032(6) -0.011(6)
N10 0.066(8) 0.062(7) 0.058(6) 0.021(5) -0.010(6) -0.020(6)
N11 0.062(7) 0.047(6) 0.050(6) 0.005(5) -0.003(5) -0.008(5)
N12 0.075(8) 0.047(6) 0.074(7) -0.013(5) 0.004(6) -0.028(6)
O4W 0.052(5) 0.060(5) 0.050(5) 0.002(4) 0.003(4) -0.012(4)
O25 0.051(5) 0.049(4) 0.041(4) 0.004(3) -0.018(4) -0.025(4)
O26 0.045(4) 0.042(4) 0.037(4) 0.004(3) -0.016(3) -0.018(3)
O27 0.046(4) 0.036(4) 0.048(4) -0.002(3) -0.014(4) -0.017(3)
O28 0.072(6) 0.046(4) 0.057(5) 0.010(4) -0.026(4) -0.036(4)
O29 0.035(4) 0.049(4) 0.051(4) -0.010(4) 0.000(3) -0.011(3)
O30 0.033(4) 0.047(4) 0.034(4) -0.005(3) -0.005(3) -0.012(3)
O31 0.027(4) 0.045(4) 0.048(4) -0.009(3) -0.008(3) -0.002(3)
O32 0.035(4) 0.056(5) 0.050(4) -0.005(4) -0.019(4) -0.011(4)
C73 0.051(8) 0.082(9) 0.069(8) 0.018(7) -0.001(7) -0.023(7)
C74 0.042(7) 0.065(8) 0.038(6) -0.007(5) -0.006(5) -0.014(6)
C75 0.044(7) 0.054(7) 0.039(6) -0.008(5) -0.003(5) -0.016(6)
C76 0.035(6) 0.065(8) 0.050(7) -0.011(6) -0.012(5) -0.006(6)
C77 0.027(7) 0.091(10) 0.091(10) -0.006(8) -0.008(7) -0.018(7)
C78 0.057(9) 0.095(10) 0.067(8) -0.011(8) -0.003(7) -0.045(8)
C79 0.060(8) 0.076(9) 0.064(8) -0.005(7) -0.003(7) -0.040(7)
C80 0.051(8) 0.070(8) 0.063(8) 0.007(6) -0.032(7) -0.021(7)
C81 0.066(10) 0.101(12) 0.084(10) 0.022(9) -0.024(8) -0.028(9)
C82 0.084(13) 0.155(17) 0.090(12) 0.049(12) -0.031(10) -0.035(12)
C83 0.064(9) 0.050(7) 0.072(9) 0.011(6) 0.000(7) -0.019(7)
C84 0.050(7) 0.048(7) 0.054(7) -0.004(5) -0.004(6) -0.021(6)
C85 0.034(6) 0.044(6) 0.043(6) -0.017(5) 0.003(5) -0.012(5)
C86 0.039(6) 0.043(6) 0.054(7) -0.012(5) 0.007(5) -0.011(5)
C87 0.042(7) 0.069(9) 0.088(10) -0.031(8) -0.007(7) -0.009(7)
C88 0.068(9) 0.067(8) 0.082(9) -0.011(7) -0.006(8) -0.047(8)
C89 0.049(8) 0.061(8) 0.081(9) -0.004(7) 0.012(7) -0.035(7)
C90 0.061(9) 0.073(9) 0.076(9) -0.002(7) -0.022(7) -0.031(7)
C91 0.114(13) 0.065(9) 0.063(9) -0.029(7) -0.014(9) 0.026(9)
C92 0.043(7) 0.057(7) 0.037(6) -0.010(5) -0.014(5) -0.016(6)
C93 0.030(5) 0.052(6) 0.025(5) -0.013(5) -0.001(4) -0.007(5)
C94 0.031(6) 0.060(7) 0.033(6) -0.008(5) -0.001(5) -0.014(5)
C95 0.061(8) 0.072(9) 0.035(6) 0.004(6) -0.008(6) -0.013(7)
C96 0.068(9) 0.135(14) 0.040(7) -0.030(8) -0.001(7) -0.051(10)
C97 0.060(8) 0.065(8) 0.041(6) -0.016(6) -0.014(6) -0.019(6)
C98 0.046(7) 0.084(10) 0.046(7) 0.015(7) -0.004(6) -0.021(7)
C99 0.100(12) 0.039(7) 0.076(9) 0.009(6) -0.011(9) -0.010(7)
C100 0.082(10) 0.040(7) 0.074(9) 0.005(6) 0.005(8) -0.004(7)
C101 0.096(12) 0.064(9) 0.120(14) -0.033(9) 0.009(11) -0.038(9)
C102 0.247(14) 0.119(8) 0.125(8) -0.004(6) -0.105(9) -0.094(9)
C103 0.247(14) 0.119(8) 0.125(8) -0.004(6) -0.105(9) -0.094(9)
C104 0.247(14) 0.119(8) 0.125(8) -0.004(6) -0.105(9) -0.094(9)
C105 0.247(14) 0.119(8) 0.125(8) -0.004(6) -0.105(9) -0.094(9)
C106 0.083(10) 0.083(10) 0.064(9) -0.018(8) -0.027(8) -0.029(8)
C107 0.068(9) 0.062(8) 0.056(7) -0.017(6) -0.011(7) -0.028(7)
C108 0.097(12) 0.088(10) 0.055(8) -0.015(7) -0.031(8) -0.001(9)
N13 0.057(7) 0.059(6) 0.065(6) -0.017(5) -0.022(5) -0.019(6)
N14 0.050(6) 0.048(5) 0.051(6) 0.003(5) -0.018(5) -0.021(5)
N15 0.065(7) 0.073(7) 0.042(5) 0.002(5) -0.026(5) -0.031(6)
N16 0.056(6) 0.057(6) 0.052(6) 0.003(5) -0.020(5) -0.013(5)
C109 0.035(7) 0.093(10) 0.085(9) -0.023(8) -0.013(7) -0.018(7)
C110 0.039(6) 0.049(7) 0.041(6) 0.002(5) -0.004(5) -0.009(5)
C111 0.035(7) 0.066(8) 0.072(8) -0.008(7) -0.008(6) 0.002(6)
C112 0.052(9) 0.060(9) 0.136(14) -0.043(9) -0.011(9) 0.003(7)
C113 0.076(11) 0.069(9) 0.097(11) -0.022(8) -0.022(9) -0.019(8)
C114 0.044(7) 0.051(7) 0.063(8) -0.022(6) -0.005(6) -0.003(6)
C115 0.039(7) 0.043(6) 0.062(7) -0.014(5) 0.001(6) -0.016(5)
C116 0.052(8) 0.049(7) 0.066(8) -0.032(6) 0.004(6) -0.011(6)
C117 0.062(9) 0.069(9) 0.102(11) -0.026(8) -0.041(8) -0.019(7)
C118 0.053(8) 0.085(9) 0.064(8) 0.005(7) -0.022(7) -0.040(7)
C119 0.035(6) 0.056(7) 0.055(7) 0.016(6) -0.013(6) -0.011(6)
C120 0.034(6) 0.051(7) 0.046(6) 0.005(5) -0.006(5) -0.015(5)
C121 0.026(6) 0.038(6) 0.039(6) 0.004(5) 0.003(4) -0.008(5)
C122 0.037(6) 0.053(7) 0.036(6) 0.005(5) -0.002(5) -0.019(5)
C123 0.045(7) 0.053(7) 0.065(8) -0.004(6) 0.001(6) -0.009(6)
C124 0.028(6) 0.073(9) 0.066(8) 0.009(7) 0.001(6) -0.006(6)
C125 0.033(7) 0.088(10) 0.061(8) 0.009(7) -0.003(6) -0.021(7)
C126 0.049(8) 0.065(8) 0.071(8) -0.006(7) -0.010(6) -0.019(6)
C127 0.093(11) 0.095(10) 0.054(8) 0.013(7) -0.029(8) -0.058(9)
C128 0.039(6) 0.051(6) 0.026(5) -0.001(4) -0.009(4) -0.022(5)
C129 0.028(5) 0.034(5) 0.039(5) -0.002(4) 0.000(4) -0.015(4)
C130 0.037(6) 0.045(6) 0.042(6) -0.011(5) -0.001(5) -0.019(5)
C131 0.041(6) 0.048(6) 0.045(6) -0.007(5) -0.003(5) -0.022(5)
C132 0.056(8) 0.047(7) 0.055(7) -0.006(6) 0.010(6) -0.032(6)
C133 0.055(7) 0.043(6) 0.041(6) 0.004(5) -0.012(5) -0.027(6)
C134 0.053(7) 0.056(7) 0.038(6) -0.005(5) -0.011(5) -0.026(6)
C135 0.091(10) 0.086(10) 0.052(7) 0.013(7) -0.042(7) -0.047(8)
C136 0.057(8) 0.078(9) 0.059(8) 0.012(7) -0.031(7) -0.020(7)
C137 0.038(7) 0.069(9) 0.049(7) 0.006(6) -0.016(6) 0.001(6)
C138 0.055(7) 0.037(6) 0.033(6) -0.005(5) -0.002(5) 0.010(5)
C139 0.035(6) 0.039(6) 0.045(6) -0.002(5) 0.008(5) -0.003(5)
C140 0.039(6) 0.038(6) 0.043(6) 0.000(5) -0.005(5) -0.009(5)
C141 0.064(8) 0.038(6) 0.048(7) -0.009(5) -0.001(6) -0.005(6)
C142 0.087(10) 0.028(6) 0.076(9) 0.001(6) -0.002(8) -0.005(7)
C143 0.085(10) 0.035(7) 0.069(9) -0.008(6) -0.013(8) 0.010(7)
C144 0.153(16) 0.101(12) 0.093(11) 0.027(9) -0.074(12) -0.085(12)
O5W 0.141(13) 0.27(2) 0.113(10) 0.068(12) -0.037(9) -0.110(13)

loop_
_atom_site_label
_atom_site_type_symbol
_atom_site_thermal_displace_type
_atom_site_fract_x
_atom_site_fract_y
_atom_site_fract_z
_atom_site_occupancy
_atom_site_U_iso_or_equiv
_atom_site_calc_flag
_atom_site_refinement_flags
_atom_site_disorder_assembly
_atom_site_disorder_group
Dy1 Dy Uani 0.15684(3) 0.26331(3) 1.03185(2) 1.000 0.0393(2) d . . .
Dy2 Dy Uani 0.56305(4) 0.39452(3) 0.82206(2) 1.000 0.0407(2) d . . .
Dy3 Dy Uani 0.94050(3) 0.14999(2) 0.65480(2) 1.000 0.0357(2) d . . .
Dy4 Dy Uani 0.62715(3) 0.78394(2) 0.55936(2) 1.000 0.0345(2) d . . .
Zn1 Zn Uani 0.03416(8) 0.29417(7) 0.93806(4) 1.000 0.0439(4) d . . .
Zn2 Zn Uani 0.27325(10) 0.22646(7) 1.12527(4) 1.000 0.0522(5) d . . .
Zn3 Zn Uani 0.46057(9) 0.57161(6) 0.81214(4) 1.000 0.0464(4) d . . .
Zn4 Zn Uani 0.67494(10) 0.22363(7) 0.83004(4) 1.000 0.0509(5) d . . .
Zn5 Zn Uani 1.02188(9) -0.02085(7) 0.69992(4) 1.000 0.0453(4) d . . .
Zn6 Zn Uani 0.84666(9) 0.31854(6) 0.61687(4) 1.000 0.0451(4) d . . .
Zn7 Zn Uani 0.73061(9) 0.78146(6) 0.65295(4) 1.000 0.0434(4) d . . .
Zn8 Zn Uani 0.51689(8) 0.77871(6) 0.46498(4) 1.000 0.0404(4) d . . .
Zn9 Zn Uani 0.32834(19) -0.04936(13) 0.84389(9) 1.000 0.1245(11) d . . .
Zn10 Zn Uani 0.1914(3) 0.5879(2) 0.63453(14) 0.650 0.1653(19) d DUP A 1
Zn11 Zn Uani 0.1193(5) 0.5724(4) 0.6642(3) 0.350 0.161(3) d DUP B 2
Cl1 Cl Uani 0.1556(3) 0.2317(2) 1.18043(12) 1.000 0.0929(18) d . . .
Cl2 Cl Uani 0.0010(2) 0.39479(18) 0.89632(13) 1.000 0.0779(12) d . . .
Cl3 Cl Uani 0.4240(2) 0.62709(18) 0.87610(12) 1.000 0.0703(11) d . . .
Cl4 Cl Uani 0.8124(2) 0.24036(18) 0.80111(10) 1.000 0.0648(11) d . . .
Cl5 Cl Uani 1.0472(2) -0.10394(16) 0.65293(11) 1.000 0.0605(11) d . . .
Cl6 Cl Uani 0.7072(2) 0.32819(15) 0.65747(10) 1.000 0.0561(10) d D . .
Cl7 Cl Uani 0.6074(2) 0.80886(17) 0.70523(10) 1.000 0.0646(11) d . . .
Cl8 Cl Uani 0.4985(2) 0.86192(16) 0.40862(10) 1.000 0.0618(11) d . . .
Cl9 Cl Uani 0.3443(5) -0.1450(3) 0.8095(3) 1.000 0.176(4) d . . .
Cl10 Cl Uani 0.1830(6) 0.0134(4) 0.8422(4) 1.000 0.220(5) d . . .
Cl11 Cl Uani 0.4260(4) 0.0054(3) 0.80119(19) 1.000 0.133(3) d . . .
Cl12 Cl Uani 0.3552(6) -0.0818(4) 0.9156(2) 1.000 0.182(4) d . . .
O1 O Uani 0.1790(5) 0.3821(4) 1.0037(3) 1.000 0.056(3) d . . .
O1W O Uani 0.0564(6) 0.2222(5) 1.0913(3) 1.000 0.072(3) d . . .
O2 O Uani 0.2378(5) 0.3051(4) 1.0737(2) 1.000 0.047(2) d . . .
O3 O Uani 0.2485(6) 0.1777(4) 1.0765(3) 1.000 0.054(3) d . . .
O4 O Uani 0.1759(5) 0.1384(4) 1.0173(3) 1.000 0.052(3) d . . .
O5 O Uani 0.3139(5) 0.2316(4) 0.9838(3) 1.000 0.050(3) d . . .
O6 O Uani 0.1631(5) 0.2569(4) 0.9534(2) 1.000 0.043(2) d . . .
O7 O Uani 0.0224(5) 0.3035(4) 1.0062(2) 1.000 0.047(3) d . . .
O8 O Uani 0.0340(5) 0.3684(4) 1.0738(3) 1.000 0.060(3) d . . .
N1 N Uani 0.3628(9) 0.2737(6) 1.1369(4) 1.000 0.085(2) d . . .
N2 N Uani 0.3815(9) 0.1447(6) 1.1350(4) 1.000 0.085(2) d . . .
N3 N Uani 0.0622(7) 0.2187(5) 0.8946(3) 1.000 0.056(4) d . . .
N4 N Uani -0.0843(7) 0.2608(5) 0.9557(3) 1.000 0.050(3) d . . .
Cl13 Cl Uani 0.2947(5) 0.6260(5) 0.5795(3) 0.650 0.211(4) d DUP A 1
Cl14 Cl Uani 0.0691(5) 0.5872(6) 0.5998(3) 0.650 0.183(2) d DUP A 1
Cl15 Cl Uani 0.1430(6) 0.6661(4) 0.6893(3) 0.650 0.1850(19) d DUP A 1
Cl16 Cl Uani 0.2646(7) 0.4849(4) 0.6695(3) 0.650 0.161(3) d DUP A 1
C1 C Uani 0.1362(13) 0.4269(8) 0.9681(6) 1.000 0.120(9) d . . .
C2 C Uani 0.2320(7) 0.4086(6) 1.0264(4) 1.000 0.049(4) d . . .
O2W O Uani 0.6904(5) 0.3878(4) 0.7618(2) 1.000 0.056(3) d . . .
C3 C Uani 0.2528(8) 0.4709(6) 1.0162(4) 1.000 0.052(4) d . . .
C4 C Uani 0.3103(9) 0.4888(6) 1.0397(4) 1.000 0.057(5) d . . .
C5 C Uani 0.3499(9) 0.4444(6) 1.0741(4) 1.000 0.062(5) d . . .
C6 C Uani 0.3271(8) 0.3808(6) 1.0860(4) 1.000 0.052(4) d . . .
C7 C Uani 0.2652(7) 0.3631(5) 1.0636(3) 1.000 0.039(3) d . . .
C8 C Uani 0.3761(11) 0.3316(7) 1.1212(5) 1.000 0.085(2) d . . .
C9 C Uani 0.4257(11) 0.2307(6) 1.1665(5) 1.000 0.085(2) d D . .
O9 O Uani 0.7116(5) 0.4187(4) 0.8493(3) 1.000 0.051(3) d . . .
C10 C Uani 0.4242(11) 0.1605(6) 1.1687(5) 1.000 0.085(2) d D . .
O10 O Uani 0.5835(5) 0.5015(3) 0.8117(2) 1.000 0.044(2) d . . .
O11 O Uani 0.4310(5) 0.4793(4) 0.8183(2) 1.000 0.044(3) d . . .
C11 C Uani 0.4100(11) 0.0921(7) 1.1119(5) 1.000 0.085(2) d . . .
O12 O Uani 0.4150(6) 0.3611(4) 0.8446(3) 1.000 0.061(3) d . . .
C12 C Uani 0.3704(8) 0.0745(5) 1.0789(4) 1.000 0.054(4) d . . .
C13 C Uani 0.2924(8) 0.1152(6) 1.0632(4) 1.000 0.049(4) d . . .
O13 O Uani 0.5204(5) 0.4082(4) 0.9093(2) 1.000 0.054(3) d . . .
O14 O Uani 0.6160(5) 0.3016(4) 0.8723(2) 1.000 0.047(3) d . . .
C14 C Uani 0.2536(8) 0.0935(5) 1.0301(3) 1.000 0.042(4) d . . .
O15 O Uani 0.5874(5) 0.2883(4) 0.7928(3) 1.000 0.053(3) d . . .
C15 C Uani 0.2981(9) 0.0332(6) 1.0099(5) 1.000 0.066(5) d . . .
C16 C Uani 0.3790(9) -0.0057(7) 1.0227(5) 1.000 0.079(6) d . . .
O16 O Uani 0.5081(5) 0.3934(4) 0.7454(2) 1.000 0.050(3) d . . .
C17 C Uani 0.4129(9) 0.0160(7) 1.0586(5) 1.000 0.070(5) d . . .
C18 C Uani 0.1115(10) 0.1125(7) 0.9981(5) 1.000 0.077(6) d . . .
C19 C Uani 0.4005(8) 0.2227(7) 0.9990(4) 1.000 0.066(5) d . . .
C20 C Uani 0.3162(7) 0.2002(6) 0.9455(4) 1.000 0.046(4) d . . .
C21 C Uani 0.2317(7) 0.2137(5) 0.9296(4) 1.000 0.042(3) d . . .
C22 C Uani 0.2229(8) 0.1808(6) 0.8930(4) 1.000 0.054(4) d . . .
C23 C Uani 0.3012(9) 0.1369(7) 0.8707(5) 1.000 0.072(5) d . . .
C24 C Uani 0.3814(10) 0.1240(7) 0.8847(5) 1.000 0.070(5) d . . .
C25 C Uani 0.3895(8) 0.1547(6) 0.9238(5) 1.000 0.061(4) d . . .
C26 C Uani 0.1362(9) 0.1836(7) 0.8796(4) 1.000 0.065(5) d . . .
C27 C Uani -0.0233(9) 0.2113(7) 0.8820(5) 1.000 0.070(5) d . . .
C28 C Uani -0.0929(9) 0.2123(6) 0.9262(5) 1.000 0.067(5) d . . .
C29 C Uani -0.1436(9) 0.2824(7) 0.9855(4) 1.000 0.058(5) d . . .
C30 C Uani -0.1391(7) 0.3265(6) 1.0200(4) 1.000 0.049(4) d . . .
C31 C Uani -0.2178(8) 0.3592(6) 1.0473(4) 1.000 0.060(4) d . . .
C32 C Uani -0.2129(8) 0.3976(7) 1.0829(4) 1.000 0.064(5) d . . .
C33 C Uani -0.1340(8) 0.4043(6) 1.0932(4) 1.000 0.058(5) d . . .
C34 C Uani -0.0544(8) 0.3714(6) 1.0667(4) 1.000 0.049(4) d . . .
C35 C Uani -0.0571(7) 0.3344(5) 1.0300(4) 1.000 0.045(3) d . . .
C36 C Uani 0.0407(10) 0.4034(7) 1.1118(5) 1.000 0.078(6) d . . .
N5 N Uani 0.5216(7) 0.6287(5) 0.7623(3) 1.000 0.060(4) d . . .
N6 N Uani 0.3551(8) 0.6110(5) 0.7753(4) 1.000 0.066(4) d . . .
N7 N Uani 0.6973(7) 0.1569(5) 0.8850(3) 1.000 0.060(4) d . . .
N8 N Uani 0.6376(7) 0.1425(5) 0.8102(4) 1.000 0.061(4) d . . .
Cl17 Cl Uani 0.1616(11) 0.6742(6) 0.6551(7) 0.350 0.178(3) d DUP B 2
Cl18 Cl Uani 0.2467(8) 0.4832(6) 0.6599(5) 0.350 0.164(4) d DUP B 2
Cl19 Cl Uani 0.0309(8) 0.5581(10) 0.7332(3) 0.350 0.166(4) d DUP B 2
Cl20 Cl Uani 0.0401(9) 0.5698(8) 0.6055(4) 0.350 0.150(2) d DUP B 2
O3W O Uani 0.8083(5) 0.1882(4) 0.7083(3) 1.000 0.051(3) d . . .
O17 O Uani 1.0975(5) 0.1677(4) 0.6225(2) 1.000 0.048(3) d . . .
O18 O Uani 1.0649(5) 0.0639(3) 0.6714(2) 1.000 0.041(2) d . . .
O19 O Uani 0.9058(4) 0.0521(3) 0.6900(2) 1.000 0.041(2) d . . .
O20 O Uani 0.7906(5) 0.1151(4) 0.6372(2) 1.000 0.045(2) d . . .
O21 O Uani 0.9814(5) 0.0998(4) 0.5780(2) 1.000 0.048(3) d . . .
O22 O Uani 0.8922(5) 0.2226(3) 0.5916(2) 1.000 0.040(2) d . . .
O23 O Uani 0.9327(5) 0.2643(4) 0.6604(2) 1.000 0.048(3) d . . .
O24 O Uani 0.9949(5) 0.1805(4) 0.7245(2) 1.000 0.058(3) d . . .
C37 C Uani 0.7794(8) 0.3753(7) 0.8747(4) 1.000 0.066(5) d . . .
C38 C Uani 0.7308(8) 0.4788(6) 0.8291(4) 1.000 0.052(4) d . . .
C39 C Uani 0.6591(7) 0.5223(6) 0.8077(3) 1.000 0.043(4) d . . .
C40 C Uani 0.6717(8) 0.5858(5) 0.7850(4) 1.000 0.046(4) d . . .
C41 C Uani 0.7534(9) 0.6037(7) 0.7852(4) 1.000 0.064(5) d . . .
C42 C Uani 0.8182(9) 0.5596(8) 0.8069(5) 1.000 0.074(6) d . . .
C43 C Uani 0.8112(9) 0.4968(7) 0.8277(5) 1.000 0.066(5) d . . .
C44 C Uani 0.6024(9) 0.6323(6) 0.7594(4) 1.000 0.059(5) d . . .
C45 C Uani 0.4601(11) 0.6720(9) 0.7319(6) 1.000 0.102(7) d . . .
C46 C Uani 0.3651(11) 0.6779(8) 0.7526(6) 1.000 0.097(7) d . . .
C47 C Uani 0.2913(9) 0.5846(7) 0.7739(5) 1.000 0.072(5) d . . .
C48 C Uani 0.2842(8) 0.5195(7) 0.7959(4) 1.000 0.061(5) d . . .
C49 C Uani 0.3535(8) 0.4699(6) 0.8166(4) 1.000 0.045(4) d . . .
C50 C Uani 0.3393(8) 0.4082(7) 0.8310(4) 1.000 0.059(5) d . . .
C51 C Uani 0.2577(11) 0.3901(9) 0.8316(5) 1.000 0.090(7) d . . .
C52 C Uani 0.1843(10) 0.4414(10) 0.8152(5) 1.000 0.088(7) d . . .
C53 C Uani 0.1996(10) 0.5015(9) 0.7973(5) 1.000 0.084(6) d . . .
C54 C Uani 0.4124(10) 0.2919(7) 0.8653(5) 1.000 0.087(6) d . . .
C55 C Uani 0.4468(10) 0.4587(7) 0.9282(5) 1.000 0.088(6) d . . .
C56 C Uani 0.5567(8) 0.3537(5) 0.9392(3) 1.000 0.042(4) d . . .
C57 C Uani 0.6047(7) 0.2960(6) 0.9181(3) 1.000 0.042(3) d . . .
C58 C Uani 0.6388(8) 0.2359(6) 0.9455(3) 1.000 0.050(4) d . . .
C59 C Uani 0.6240(9) 0.2385(7) 0.9931(4) 1.000 0.062(5) d . . .
C60 C Uani 0.5801(8) 0.2957(7) 1.0135(4) 1.000 0.061(5) d . . .
C61 C Uani 0.5434(9) 0.3560(7) 0.9869(4) 1.000 0.062(5) d . . .
C62 C Uani 0.6818(8) 0.1677(6) 0.9277(4) 1.000 0.053(4) d . . .
C63 C Uani 0.7280(10) 0.0890(7) 0.8696(5) 1.000 0.077(6) d . . .
C64 C Uani 0.6667(12) 0.0799(6) 0.8397(5) 1.000 0.082(6) d . . .
C65 C Uani 0.5863(11) 0.1472(6) 0.7801(6) 1.000 0.080(6) d . . .
C66 C Uani 0.5414(9) 0.2080(6) 0.7540(4) 1.000 0.056(4) d . . .
C67 C Uani 0.5447(8) 0.2735(6) 0.7618(4) 1.000 0.050(4) d . . .
C68 C Uani 0.4999(8) 0.3304(7) 0.7354(4) 1.000 0.057(5) d . . .
C69 C Uani 0.4495(10) 0.3222(7) 0.7028(4) 1.000 0.071(5) d . . .
C70 C Uani 0.4493(12) 0.2544(8) 0.6968(5) 1.000 0.089(7) d . . .
C71 C Uani 0.4932(12) 0.2017(7) 0.7242(6) 1.000 0.087(7) d . . .
C72 C Uani 0.4827(9) 0.4517(7) 0.7132(4) 1.000 0.069(5) d . . .
N9 N Uani 1.1223(7) -0.0455(5) 0.7390(3) 1.000 0.062(4) d . . .
N10 N Uani 0.9524(8) -0.0524(5) 0.7592(3) 1.000 0.063(4) d . . .
N11 N Uani 0.8348(7) 0.3586(5) 0.5501(3) 1.000 0.055(4) d . . .
N12 N Uani 0.8991(8) 0.4024(5) 0.6152(4) 1.000 0.064(4) d . . .
O4W O Uani 0.5187(5) 0.7744(4) 0.6251(3) 1.000 0.056(3) d . . .
O25 O Uani 0.6635(5) 0.8904(3) 0.5141(2) 1.000 0.044(3) d . . .
O26 O Uani 0.7083(5) 0.8393(3) 0.5922(2) 1.000 0.039(2) d . . .
O27 O Uani 0.7087(5) 0.7150(3) 0.6124(2) 1.000 0.041(2) d . . .
O28 O Uani 0.6149(5) 0.6583(4) 0.5738(3) 1.000 0.054(3) d . . .
O29 O Uani 0.5013(5) 0.9058(4) 0.5800(2) 1.000 0.045(2) d . . .
O30 O Uani 0.4967(4) 0.8166(3) 0.5282(2) 1.000 0.037(2) d . . .
O31 O Uani 0.6407(4) 0.7451(3) 0.4878(2) 1.000 0.041(2) d . . .
O32 O Uani 0.7859(5) 0.7324(4) 0.5205(2) 1.000 0.046(3) d . . .
C73 C Uani 1.1173(9) 0.2233(7) 0.5895(4) 1.000 0.069(5) d . . .
C74 C Uani 1.1689(8) 0.1287(6) 0.6457(4) 1.000 0.048(4) d . . .
C75 C Uani 1.1469(7) 0.0731(6) 0.6726(4) 1.000 0.045(4) d . . .
C76 C Uani 1.2089(7) 0.0336(6) 0.6994(4) 1.000 0.050(4) d . . .
C77 C Uani 1.2926(8) 0.0515(8) 0.6974(5) 1.000 0.069(5) d . . .
C78 C Uani 1.3115(9) 0.1030(7) 0.6715(5) 1.000 0.068(5) d . . .
C79 C Uani 1.2492(9) 0.1434(7) 0.6445(4) 1.000 0.063(5) d . . .
C80 C Uani 1.1908(8) -0.0226(6) 0.7346(4) 1.000 0.059(5) d . . .
C81 C Uani 1.1061(10) -0.1032(8) 0.7753(5) 1.000 0.083(6) d . . .
C82 C Uani 1.0140(11) -0.0874(10) 0.7965(6) 1.000 0.112(8) d . . .
C83 C Uani 0.8692(9) -0.0514(6) 0.7647(5) 1.000 0.064(5) d . . .
C84 C Uani 0.8080(8) -0.0157(6) 0.7334(4) 1.000 0.049(4) d . . .
C85 C Uani 0.8272(7) 0.0350(5) 0.6989(3) 1.000 0.040(3) d . . .
C86 C Uani 0.7632(7) 0.0675(5) 0.6718(4) 1.000 0.046(4) d . . .
C87 C Uani 0.6798(8) 0.0513(7) 0.6783(5) 1.000 0.065(5) d . . .
C88 C Uani 0.6638(9) 0.0006(7) 0.7113(5) 1.000 0.067(5) d . . .
C89 C Uani 0.7269(8) -0.0304(6) 0.7387(5) 1.000 0.062(5) d . . .
C90 C Uani 0.7221(9) 0.1578(7) 0.6117(5) 1.000 0.066(5) d . . .
C91 C Uani 1.0480(11) 0.0353(7) 0.5701(5) 1.000 0.088(6) d . . .
C92 C Uani 0.9584(7) 0.1428(6) 0.5390(3) 1.000 0.044(4) d . . .
C93 C Uani 0.9112(6) 0.2095(5) 0.5482(3) 1.000 0.036(3) d . . .
C94 C Uani 0.8922(7) 0.2550(6) 0.5113(3) 1.000 0.041(4) d . . .
C95 C Uani 0.9137(9) 0.2367(7) 0.4676(4) 1.000 0.057(4) d . . .
C96 C Uani 0.9594(9) 0.1707(9) 0.4594(4) 1.000 0.075(6) d . . .
C97 C Uani 0.9823(8) 0.1212(6) 0.4951(4) 1.000 0.053(4) d . . .
C98 C Uani 0.8569(8) 0.3296(7) 0.5133(4) 1.000 0.060(5) d . . .
C99 C Uani 0.8107(11) 0.4363(6) 0.5512(5) 1.000 0.074(6) d . . .
C100 C Uani 0.8814(10) 0.4519(6) 0.5759(5) 1.000 0.070(5) d . . .
C101 C Uani 0.9531(11) 0.4068(8) 0.6438(6) 1.000 0.090(7) d . . .
C102 C Uani 0.9783(18) 0.3599(11) 0.6804(7) 1.000 0.146(6) d . . .
C103 C Uani 1.0246(17) 0.3782(10) 0.7151(7) 1.000 0.146(6) d . . .
C104 C Uani 1.0617(17) 0.3332(10) 0.7487(7) 1.000 0.146(6) d . . .
C105 C Uani 1.0486(17) 0.2677(10) 0.7541(7) 1.000 0.146(6) d . . .
C106 C Uani 1.0059(10) 0.2458(8) 0.7233(5) 1.000 0.072(6) d . . .
C107 C Uani 0.9698(9) 0.2898(6) 0.6877(4) 1.000 0.058(5) d . . .
C108 C Uani 1.0151(10) 0.1349(7) 0.7636(4) 1.000 0.081(6) d . . .
N13 N Uani 0.5461(7) 0.6860(5) 0.4361(3) 1.000 0.057(4) d . . .
N14 N Uani 0.3934(7) 0.7539(5) 0.4859(3) 1.000 0.047(3) d . . .
N15 N Uani 0.8201(7) 0.8369(5) 0.6583(3) 1.000 0.056(4) d . . .
N16 N Uani 0.8273(7) 0.7010(5) 0.6775(3) 1.000 0.054(3) d . . .
C109 C Uani 0.8666(8) 0.7282(7) 0.5387(5) 1.000 0.069(5) d . . .
C110 C Uani 0.7869(7) 0.6828(6) 0.4935(4) 1.000 0.044(4) d . . .
C111 C Uani 0.8627(8) 0.6267(6) 0.4818(4) 1.000 0.060(4) d . . .
C112 C Uani 0.8541(10) 0.5816(7) 0.4542(6) 1.000 0.083(6) d . . .
C113 C Uani 0.7768(10) 0.5896(7) 0.4365(5) 1.000 0.078(6) d . . .
C114 C Uani 0.7013(8) 0.6442(6) 0.4460(4) 1.000 0.053(4) d . . .
C115 C Uani 0.7070(7) 0.6915(5) 0.4745(4) 1.000 0.047(4) d . . .
C116 C Uani 0.6171(8) 0.6433(6) 0.4300(4) 1.000 0.055(4) d . . .
C117 C Uani 0.4628(9) 0.6790(7) 0.4222(5) 1.000 0.072(6) d . . .
C118 C Uani 0.3836(8) 0.6948(7) 0.4652(4) 1.000 0.062(5) d . . .
C119 C Uani 0.3304(8) 0.7841(6) 0.5149(4) 1.000 0.050(4) d . . .
C120 C Uani 0.3386(7) 0.8366(6) 0.5424(4) 1.000 0.044(4) d . . .
C121 C Uani 0.4176(6) 0.8500(5) 0.5475(3) 1.000 0.036(3) d . . .
C122 C Uani 0.4173(7) 0.8974(6) 0.5767(3) 1.000 0.042(4) d . . .
C123 C Uani 0.3378(8) 0.9332(6) 0.6010(4) 1.000 0.056(4) d . . .
C124 C Uani 0.2579(8) 0.9171(7) 0.5960(4) 1.000 0.059(4) d . . .
C125 C Uani 0.2571(8) 0.8701(7) 0.5675(4) 1.000 0.061(5) d . . .
C126 C Uani 0.5063(8) 0.9492(6) 0.6122(4) 1.000 0.061(5) d . . .
C127 C Uani 0.6242(10) 0.9223(7) 0.4751(4) 1.000 0.074(6) d . . .
C128 C Uani 0.7140(7) 0.9256(5) 0.5322(3) 1.000 0.036(3) d . . .
C129 C Uani 0.7397(6) 0.8928(5) 0.5752(3) 1.000 0.033(3) d . . .
C130 C Uani 0.7952(7) 0.9209(5) 0.5958(3) 1.000 0.040(3) d . . .
C131 C Uani 0.8195(7) 0.9803(5) 0.5748(4) 1.000 0.043(3) d . . .
C132 C Uani 0.7889(8) 1.0113(6) 0.5345(4) 1.000 0.051(4) d . . .
C133 C Uani 0.7351(7) 0.9844(5) 0.5132(4) 1.000 0.044(4) d . . .
C134 C Uani 0.8349(8) 0.8880(6) 0.6360(3) 1.000 0.046(4) d . . .
C135 C Uani 0.8693(10) 0.8008(7) 0.6980(4) 1.000 0.069(5) d . . .
C136 C Uani 0.8983(9) 0.7274(7) 0.6920(4) 1.000 0.063(5) d . . .
C137 C Uani 0.8302(8) 0.6370(7) 0.6782(4) 1.000 0.055(4) d . . .
C138 C Uani 0.7638(8) 0.6121(5) 0.6610(3) 1.000 0.046(4) d . . .
C139 C Uani 0.7089(7) 0.6493(5) 0.6284(4) 1.000 0.043(3) d . . .
C140 C Uani 0.6551(7) 0.6175(5) 0.6098(3) 1.000 0.041(3) d . . .
C141 C Uani 0.6463(8) 0.5531(5) 0.6249(4) 1.000 0.052(4) d . . .
C142 C Uani 0.6972(10) 0.5182(6) 0.6600(5) 1.000 0.067(5) d . . .
C143 C Uani 0.7574(10) 0.5451(6) 0.6747(5) 1.000 0.067(5) d . . .
C144 C Uani 0.5618(12) 0.6263(8) 0.5546(5) 1.000 0.102(8) d . . .
O5W O Uani 0.3722(9) 0.7216(9) 0.6334(5) 1.000 0.169(9) d . . .
H1A H Uiso 0.18110 0.43970 0.94510 1.000 0.1800 c GR . .
H1B H Uiso 0.09730 0.46720 0.98090 1.000 0.1800 c GR . .
H1C H Uiso 0.10170 0.40380 0.95470 1.000 0.1800 c GR . .
H3 H Uiso 0.22750 0.50120 0.99300 1.000 0.0630 c R . .
H4 H Uiso 0.32310 0.53130 1.03260 1.000 0.0690 c R . .
H5 H Uiso 0.39090 0.45610 1.08920 1.000 0.0740 c R . .
H8 H Uiso 0.42050 0.34510 1.13250 1.000 0.1020 c R . .
H9A H Uiso 0.48600 0.23530 1.15490 1.000 0.1020 c R . .
H9B H Uiso 0.41010 0.24620 1.19710 1.000 0.1020 c R . .
H10I H Uiso 0.48560 0.13270 1.16590 1.000 0.1020 c R . .
H10J H Uiso 0.39420 0.14800 1.19850 1.000 0.1020 c R . .
H11 H Uiso 0.46390 0.06230 1.11840 1.000 0.1020 c R . .
H15 H Uiso 0.27320 0.01890 0.98760 1.000 0.0790 c R . .
H16 H Uiso 0.41040 -0.04490 1.00830 1.000 0.0950 c R . .
H17 H Uiso 0.46590 -0.01070 1.06850 1.000 0.0840 c R . .
H18A H Uiso 0.09990 0.07300 1.01690 1.000 0.1140 c GR . .
H18B H Uiso 0.13600 0.10010 0.96760 1.000 0.1140 c GR . .
H18C H Uiso 0.05640 0.14740 0.99730 1.000 0.1140 c GR . .
H19A H Uiso 0.39420 0.25210 1.02290 1.000 0.0990 c GR . .
H19B H Uiso 0.44230 0.23430 0.97370 1.000 0.0990 c GR . .
H19C H Uiso 0.42220 0.17590 1.01040 1.000 0.0990 c GR . .
H23 H Uiso 0.29610 0.11630 0.84530 1.000 0.0860 c R . .
H24 H Uiso 0.43130 0.09540 0.86920 1.000 0.0830 c R . .
H25 H Uiso 0.44450 0.14420 0.93480 1.000 0.0740 c R . .
H26 H Uiso 0.13670 0.15540 0.85710 1.000 0.0780 c R . .
H27A H Uiso -0.01280 0.16860 0.86810 1.000 0.0840 c R . .
H27B H Uiso -0.04620 0.24860 0.85990 1.000 0.0840 c R . .
H28A H Uiso -0.15330 0.22470 0.91800 1.000 0.0800 c R . .
H28B H Uiso -0.08300 0.16700 0.94230 1.000 0.0800 c R . .
H29 H Uiso -0.19730 0.26990 0.98680 1.000 0.0690 c R . .
H31 H Uiso -0.27340 0.35550 1.04190 1.000 0.0710 c R . .
H32 H Uiso -0.26610 0.41930 1.10010 1.000 0.0760 c R . .
H33 H Uiso -0.13270 0.42980 1.11690 1.000 0.0700 c R . .
H36A H Uiso 0.01950 0.38040 1.14000 1.000 0.1180 c GR . .
H36B H Uiso 0.00480 0.44970 1.10910 1.000 0.1180 c GR . .
H36C H Uiso 0.10230 0.40360 1.11180 1.000 0.1180 c GR . .
H2WA H Uiso 0.68500 0.36890 0.73270 1.000 0.0840 d GRD . .
H2WB H Uiso 0.74840 0.35690 0.77020 1.000 0.0840 d GR . .
H37A H Uiso 0.76360 0.33290 0.88530 1.000 0.0980 c GR . .
H37B H Uiso 0.78380 0.39770 0.90060 1.000 0.0980 c GR . .
H37C H Uiso 0.83620 0.36620 0.85530 1.000 0.0980 c GR . .
H41 H Uiso 0.76240 0.64500 0.77060 1.000 0.0770 c R . .
H42 H Uiso 0.87080 0.57260 0.80780 1.000 0.0890 c R . .
H43 H Uiso 0.85910 0.46700 0.84060 1.000 0.0790 c R . .
H44 H Uiso 0.61950 0.66700 0.73950 1.000 0.0700 c R . .
H45A H Uiso 0.47070 0.65240 0.70270 1.000 0.1220 c R . .
H45B H Uiso 0.47140 0.71720 0.72630 1.000 0.1220 c R . .
H46A H Uiso 0.34760 0.71190 0.77480 1.000 0.1150 c R . .
H46B H Uiso 0.32620 0.69260 0.72890 1.000 0.1150 c R . .
H47 H Uiso 0.24550 0.60930 0.75740 1.000 0.0860 c R . .
H51 H Uiso 0.25170 0.34640 0.84230 1.000 0.1080 c R . .
H52 H Uiso 0.12790 0.43310 0.81700 1.000 0.1050 c R . .
H53 H Uiso 0.15320 0.53380 0.78500 1.000 0.1000 c R . .
H54A H Uiso 0.38880 0.26950 0.84540 1.000 0.1300 c GR . .
H54B H Uiso 0.37470 0.29510 0.89440 1.000 0.1300 c GR . .
H54C H Uiso 0.47210 0.26610 0.86970 1.000 0.1300 c GR . .
H55A H Uiso 0.43420 0.49760 0.90620 1.000 0.1320 c GR . .
H55B H Uiso 0.46130 0.47270 0.95520 1.000 0.1320 c GR . .
H55C H Uiso 0.39500 0.44040 0.93620 1.000 0.1320 c GR . .
H59 H Uiso 0.64550 0.19880 1.01140 1.000 0.0740 c R . .
H60 H Uiso 0.57400 0.29550 1.04530 1.000 0.0730 c R . .
H61 H Uiso 0.51170 0.39580 1.00060 1.000 0.0740 c R . .
H62 H Uiso 0.69860 0.13050 0.94880 1.000 0.0640 c R . .
H63A H Uiso 0.72980 0.05520 0.89570 1.000 0.0920 c R . .
H63B H Uiso 0.78820 0.08280 0.85290 1.000 0.0920 c R . .
H64A H Uiso 0.61470 0.06820 0.85830 1.000 0.0980 c R . .
H64B H Uiso 0.69680 0.04240 0.82090 1.000 0.0980 c R . .
H65 H Uiso 0.57630 0.10620 0.77400 1.000 0.0960 c R . .
H69 H Uiso 0.41750 0.35950 0.68580 1.000 0.0850 c R . .
H70 H Uiso 0.41950 0.24590 0.67430 1.000 0.1070 c R . .
H71 H Uiso 0.48800 0.15800 0.72110 1.000 0.1050 c R . .
H72A H Uiso 0.41840 0.46620 0.71560 1.000 0.1040 c GR . .
H72B H Uiso 0.50720 0.43930 0.68270 1.000 0.1040 c GR . .
H72C H Uiso 0.50560 0.48830 0.71980 1.000 0.1040 c GR . .
H3WA H Uiso 0.77270 0.23230 0.69960 1.000 0.0760 d GR . .
H3WB H Uiso 0.82040 0.19170 0.73810 1.000 0.0760 d GR . .
H10A H Uiso 0.93650 0.45000 0.55490 1.000 0.0840 c R . .
H10B H Uiso 0.85990 0.49770 0.58600 1.000 0.0840 c R . .
H10C H Uiso 1.00730 0.09100 0.75930 1.000 0.1210 c GR . .
H10D H Uiso 0.97560 0.15250 0.79010 1.000 0.1210 c GR . .
H10E H Uiso 1.07620 0.13040 0.76790 1.000 0.1210 c GR . .
H73A H Uiso 1.06680 0.24330 0.57330 1.000 0.1040 c GR . .
H73B H Uiso 1.16910 0.20550 0.56800 1.000 0.1040 c GR . .
H73C H Uiso 1.12910 0.25760 0.60540 1.000 0.1040 c GR . .
H77 H Uiso 1.33480 0.02500 0.71540 1.000 0.0830 c R . .
H78 H Uiso 1.36650 0.11300 0.67090 1.000 0.0820 c R . .
H79 H Uiso 1.26260 0.18040 0.62560 1.000 0.0760 c R . .
H80 H Uiso 1.23300 -0.04160 0.75440 1.000 0.0700 c R . .
H81A H Uiso 1.11980 -0.14590 0.76100 1.000 0.1000 c R . .
H81B H Uiso 1.14540 -0.10890 0.79840 1.000 0.1000 c R . .
H82A H Uiso 1.00610 -0.05690 0.82040 1.000 0.1340 c R . .
H82B H Uiso 0.99790 -0.12900 0.81040 1.000 0.1340 c R . .
H83 H Uiso 0.84670 -0.07530 0.79080 1.000 0.0770 c R . .
H87 H Uiso 0.63560 0.07470 0.66040 1.000 0.0790 c R . .
H88 H Uiso 0.61000 -0.01230 0.71480 1.000 0.0800 c R . .
H89 H Uiso 0.71410 -0.06280 0.76190 1.000 0.0750 c R . .
H90A H Uiso 0.66770 0.17270 0.63220 1.000 0.0990 c GR . .
H90B H Uiso 0.71120 0.13220 0.58900 1.000 0.0990 c GR . .
H90C H Uiso 0.74180 0.19700 0.59680 1.000 0.0990 c GR . .
H91A H Uiso 1.10090 0.04430 0.55160 1.000 0.1310 c GR . .
H91B H Uiso 1.02360 0.00720 0.55450 1.000 0.1310 c GR . .
H91C H Uiso 1.06320 0.01190 0.59890 1.000 0.1310 c GR . .
H95 H Uiso 0.89770 0.26890 0.44340 1.000 0.0690 c R . .
H96 H Uiso 0.97530 0.15880 0.42940 1.000 0.0900 c R . .
H97 H Uiso 1.01210 0.07620 0.48980 1.000 0.0630 c R . .
H98 H Uiso 0.85070 0.35680 0.48580 1.000 0.0720 c R . .
H99A H Uiso 0.75100 0.45230 0.56770 1.000 0.0890 c R . .
H99B H Uiso 0.81240 0.45860 0.52040 1.000 0.0890 c R . .
H101 H Uiso 0.97670 0.44500 0.63910 1.000 0.1080 c R . .
H103 H Uiso 1.02850 0.42320 0.71390 1.000 0.1740 c R . .
H104 H Uiso 1.09530 0.34610 0.76760 1.000 0.1740 c R . .
H105 H Uiso 1.06870 0.23790 0.77880 1.000 0.1740 c R . .
H4WA H Uiso 0.53090 0.79170 0.64720 1.000 0.0840 d GR . .
H4WB H Uiso 0.52460 0.73230 0.63420 1.000 0.0840 d GR . .
H10F H Uiso 0.86090 0.76930 0.55290 1.000 0.1030 c GR . .
H10G H Uiso 0.91610 0.72290 0.51440 1.000 0.1030 c GR . .
H10H H Uiso 0.87710 0.68950 0.56100 1.000 0.1030 c GR . .
H11A H Uiso 0.47080 0.63300 0.41370 1.000 0.0870 c R . .
H11B H Uiso 0.44730 0.71100 0.39600 1.000 0.0870 c R . .
H11C H Uiso 0.32530 0.70480 0.45490 1.000 0.0750 c R . .
H11D H Uiso 0.38870 0.65530 0.48760 1.000 0.0750 c R . .
H12A H Uiso 0.49190 0.92900 0.64250 1.000 0.0910 c GR . .
H12B H Uiso 0.46430 0.99270 0.60750 1.000 0.0910 c GR . .
H12C H Uiso 0.56600 0.95550 0.60840 1.000 0.0910 c GR . .
H12D H Uiso 0.66530 0.90910 0.44810 1.000 0.1100 c GR . .
H12E H Uiso 0.61050 0.97110 0.47590 1.000 0.1100 c GR . .
H12F H Uiso 0.56990 0.90850 0.47480 1.000 0.1100 c GR . .
H13A H Uiso 0.92100 0.81850 0.69880 1.000 0.0830 c R . .
H13B H Uiso 0.82970 0.80860 0.72670 1.000 0.0830 c R . .
H13C H Uiso 0.91500 0.70260 0.72060 1.000 0.0760 c R . .
H13D H Uiso 0.95120 0.71880 0.66910 1.000 0.0760 c R . .
H14A H Uiso 0.51590 0.61540 0.57780 1.000 0.1520 c GR . .
H14B H Uiso 0.59870 0.58510 0.54220 1.000 0.1520 c GR . .
H14C H Uiso 0.53440 0.65670 0.53060 1.000 0.1520 c GR . .
H111 H Uiso 0.91650 0.62170 0.49310 1.000 0.0720 c R . .
H112 H Uiso 0.90220 0.54440 0.44710 1.000 0.1000 c R . .
H113 H Uiso 0.77350 0.55770 0.41730 1.000 0.0940 c R . .
H116 H Uiso 0.61830 0.60660 0.41380 1.000 0.0660 c R . .
H119 H Uiso 0.27580 0.77210 0.51880 1.000 0.0590 c R . .
H123 H Uiso 0.33780 0.96650 0.61990 1.000 0.0670 c R . .
H124 H Uiso 0.20420 0.93920 0.61260 1.000 0.0710 c R . .
H125 H Uiso 0.20350 0.86000 0.56460 1.000 0.0730 c R . .
H131 H Uiso 0.85660 0.99900 0.58830 1.000 0.0510 c R . .
H132 H Uiso 0.80490 1.05100 0.52140 1.000 0.0610 c R . .
H133 H Uiso 0.71380 1.00630 0.48640 1.000 0.0530 c R . .
H134 H Uiso 0.87530 0.90770 0.64580 1.000 0.0550 c R . .
H137 H Uiso 0.87720 0.60510 0.69040 1.000 0.0650 c R . .
H141 H Uiso 0.60880 0.53310 0.61280 1.000 0.0630 c R . .
H142 H Uiso 0.68910 0.47600 0.67310 1.000 0.0810 c R . .
H143 H Uiso 0.79570 0.51820 0.69450 1.000 0.0800 c R . .
H5WA H Uiso 0.36560 0.76070 0.64280 1.000 0.2530 d R . .
H5WB H Uiso 0.35900 0.73020 0.60630 1.000 0.2530 d R . .

loop_
_atom_type_symbol
_atom_type_description
_atom_type_scat_dispersion_real
_atom_type_scat_dispersion_imag
_atom_type_scat_source
C C 0.0033 0.0016 ' International Tables Vol C Tables 4.2.6.8 and 6.1.1.4'
H H 0.0000 0.0000 ' International Tables Vol C Tables 4.2.6.8 and 6.1.1.4'
Cl Cl 0.1484 0.1585 ' International Tables Vol C Tables 4.2.6.8 and 6.1.1.4'
Dy Dy -0.1892 4.4098 ' International Tables Vol C Tables 4.2.6.8 and 6.1.1.4'
N N 0.0061 0.0033 ' International Tables Vol C Tables 4.2.6.8 and 6.1.1.4'
O O 0.0106 0.0060 ' International Tables Vol C Tables 4.2.6.8 and 6.1.1.4'
Zn Zn 0.2839 1.4301 ' International Tables Vol C Tables 4.2.6.8 and 6.1.1.4'

loop_
_geom_angle_atom_site_label_1
_geom_angle_atom_site_label_2
_geom_angle_atom_site_label_3
_geom_angle
_geom_angle_publ_flag
O1 Dy1 O1W 133.5(3) yes
O1 Dy1 O2 64.4(3) yes
O1 Dy1 O3 126.9(3) yes
O1 Dy1 O4 149.9(3) yes
O1 Dy1 O5 79.4(3) yes
O1 Dy1 O6 81.4(3) yes
O1 Dy1 O7 84.5(3) yes
O1 Dy1 O8 65.3(3) yes
O1W Dy1 O2 100.8(3) yes
O1W Dy1 O3 74.3(3) yes
O1W Dy1 O4 75.1(3) yes
O1W Dy1 O5 144.2(3) yes
O1W Dy1 O6 126.2(3) yes
O1W Dy1 O7 76.9(3) yes
O1W Dy1 O8 68.3(3) yes
O2 Dy1 O3 66.5(3) yes
O2 Dy1 O4 127.7(3) yes
O2 Dy1 O5 79.7(3) yes
O2 Dy1 O6 133.0(3) yes
O2 Dy1 O7 134.9(3) yes
O2 Dy1 O8 75.6(3) yes
O3 Dy1 O4 62.2(3) yes
O3 Dy1 O5 73.3(3) yes
O3 Dy1 O6 121.3(3) yes
O3 Dy1 O7 147.4(3) yes
O3 Dy1 O8 119.3(3) yes
O4 Dy1 O5 76.7(3) yes
O4 Dy1 O6 71.4(3) yes
O4 Dy1 O7 95.9(3) yes
O4 Dy1 O8 140.3(3) yes
O5 Dy1 O6 62.4(3) yes
O5 Dy1 O7 127.8(2) yes
O5 Dy1 O8 143.1(2) yes
O6 Dy1 O7 66.3(3) yes
O6 Dy1 O8 119.3(3) yes
O7 Dy1 O8 61.5(3) yes
O2W Dy2 O11 121.6(2) yes
O2W Dy2 O12 142.9(3) yes
O2W Dy2 O13 140.7(2) yes
O2W Dy2 O14 101.9(3) yes
O2W Dy2 O15 74.2(3) yes
O2W Dy2 O16 71.8(2) yes
O9 Dy2 O10 60.5(3) yes
O9 Dy2 O11 121.9(3) yes
O9 Dy2 O12 148.1(3) yes
O9 Dy2 O13 74.9(3) yes
O9 Dy2 O14 74.4(3) yes
O9 Dy2 O15 114.9(3) yes
O9 Dy2 O16 136.0(3) yes
O10 Dy2 O11 66.4(3) yes
O10 Dy2 O12 127.0(3) yes
O10 Dy2 O13 89.1(2) yes
O10 Dy2 O14 131.8(3) yes
O10 Dy2 O15 148.1(3) yes
O10 Dy2 O16 98.0(2) yes
O11 Dy2 O12 61.7(3) yes
O11 Dy2 O13 82.5(2) yes
O11 Dy2 O14 136.5(2) yes
O11 Dy2 O15 122.6(3) yes
O11 Dy2 O16 71.4(2) yes
O12 Dy2 O13 74.3(3) yes
O12 Dy2 O14 83.9(3) yes
O12 Dy2 O15 75.1(3) yes
O12 Dy2 O16 75.9(3) yes
O13 Dy2 O14 62.1(2) yes
O13 Dy2 O15 121.3(3) yes
O13 Dy2 O16 147.1(3) yes
O14 Dy2 O15 65.9(3) yes
O14 Dy2 O16 127.6(3) yes
O15 Dy2 O16 62.4(3) yes
O2W Dy2 O10 75.8(3) yes
O2W Dy2 O9 66.0(2) yes
O3W Dy3 O19 75.0(2) yes
O3W Dy3 O18 124.9(3) yes
O3W Dy3 O22 97.1(3) yes
O3W Dy3 O20 65.8(2) yes
O3W Dy3 O21 138.2(3) yes
O17 Dy3 O18 61.9(2) yes
O17 Dy3 O19 127.6(2) yes
O17 Dy3 O20 146.58(19) yes
O17 Dy3 O21 74.1(2) yes
O17 Dy3 O22 85.4(2) yes
O3W Dy3 O23 75.3(3) yes
O3W Dy3 O24 73.9(3) yes
O18 Dy3 O19 66.4(2) yes
O18 Dy3 O20 119.1(2) yes
O18 Dy3 O21 81.8(2) yes
O18 Dy3 O22 138.0(2) yes
O18 Dy3 O23 121.7(3) yes
O18 Dy3 O24 72.2(2) yes
O19 Dy3 O20 60.0(2) yes
O19 Dy3 O21 91.4(2) yes
O19 Dy3 O22 132.7(2) yes
O19 Dy3 O23 146.7(2) yes
O19 Dy3 O24 95.2(2) yes
O20 Dy3 O21 73.2(2) yes
O20 Dy3 O22 74.0(2) yes
O17 Dy3 O23 73.6(3) yes
O17 Dy3 O24 76.8(2) yes
O20 Dy3 O23 118.8(3) yes
O20 Dy3 O24 136.6(2) yes
O21 Dy3 O22 63.4(2) yes
O21 Dy3 O23 120.9(2) yes
O21 Dy3 O24 147.6(3) yes
O22 Dy3 O23 66.0(2) yes
O22 Dy3 O24 128.0(2) yes
O23 Dy3 O24 62.2(2) yes
O3W Dy3 O17 144.5(3) yes
O4W Dy4 O30 78.4(3) yes
O4W Dy4 O31 129.2(3) yes
O4W Dy4 O29 65.0(2) yes
O25 Dy4 O26 63.3(2) yes
O25 Dy4 O27 125.6(3) yes
O25 Dy4 O28 157.3(2) yes
O25 Dy4 O29 65.7(2) yes
O25 Dy4 O30 85.4(2) yes
O25 Dy4 O31 84.3(2) yes
O4W Dy4 O32 145.0(2) yes
O26 Dy4 O27 66.9(2) yes
O26 Dy4 O28 129.9(2) yes
O26 Dy4 O29 77.8(2) yes
O26 Dy4 O30 134.8(2) yes
O26 Dy4 O31 134.1(2) yes
O26 Dy4 O32 79.4(2) yes
O27 Dy4 O28 62.9(3) yes
O27 Dy4 O29 122.7(2) yes
O27 Dy4 O30 148.2(2) yes
O27 Dy4 O31 118.0(2) yes
O27 Dy4 O32 70.8(2) yes
O28 Dy4 O29 130.7(2) yes
O28 Dy4 O30 91.5(2) yes
O28 Dy4 O31 73.8(2) yes
O25 Dy4 O32 79.8(2) yes
O31 Dy4 O32 62.7(2) yes
O28 Dy4 O32 84.7(3) yes
O29 Dy4 O30 59.2(2) yes
O29 Dy4 O31 119.0(2) yes
O29 Dy4 O32 144.5(2) yes
O30 Dy4 O31 66.9(2) yes
O30 Dy4 O32 128.5(2) yes
O4W Dy4 O28 71.1(3) yes
O4W Dy4 O25 129.7(2) yes
O4W Dy4 O26 96.7(3) yes
O4W Dy4 O27 75.7(3) yes
N3 Zn1 N4 81.0(4) yes
O7 Zn1 N4 84.3(3) yes
Cl2 Zn1 N4 107.6(3) yes
Cl2 Zn1 N3 107.7(3) yes
Cl2 Zn1 O7 113.4(2) yes
O6 Zn1 N3 87.4(4) yes
O6 Zn1 N4 134.1(3) yes
Cl2 Zn1 O6 118.2(2) yes
O7 Zn1 N3 138.8(3) yes
O6 Zn1 O7 75.9(3) yes
Cl1 Zn2 N1 114.6(4) yes
Cl1 Zn2 N2 114.5(4) yes
O2 Zn2 O3 76.8(3) yes
Cl1 Zn2 O3 105.5(3) yes
O3 Zn2 N2 87.9(4) yes
Cl1 Zn2 O2 108.6(2) yes
O3 Zn2 N1 139.9(4) yes
O2 Zn2 N2 136.8(4) yes
N1 Zn2 N2 78.8(5) yes
O2 Zn2 N1 87.4(4) yes
Cl3 Zn3 N5 108.3(3) yes
N5 Zn3 N6 81.7(5) yes
Cl3 Zn3 O11 115.2(2) yes
O11 Zn3 N6 88.9(4) yes
Cl3 Zn3 O10 111.3(2) yes
O11 Zn3 N5 136.5(3) yes
O10 Zn3 N5 87.2(4) yes
O10 Zn3 N6 143.4(4) yes
O10 Zn3 O11 75.6(3) yes
Cl3 Zn3 N6 105.4(3) yes
Cl4 Zn4 N7 104.2(3) yes
O15 Zn4 N7 148.9(4) yes
Cl4 Zn4 O15 106.4(3) yes
Cl4 Zn4 N8 118.9(3) yes
N7 Zn4 N8 80.1(4) yes
O15 Zn4 N8 89.5(4) yes
Cl4 Zn4 O14 105.3(2) yes
O14 Zn4 N8 135.9(4) yes
O14 Zn4 O15 77.0(3) yes
O14 Zn4 N7 90.2(3) yes
Cl5 Zn5 N9 107.3(3) yes
Cl5 Zn5 N10 106.3(3) yes
O18 Zn5 O19 75.8(3) yes
O18 Zn5 N10 138.9(3) yes
Cl5 Zn5 O18 114.67(19) yes
Cl5 Zn5 O19 111.0(2) yes
N9 Zn5 N10 81.7(4) yes
O19 Zn5 N9 141.7(3) yes
O18 Zn5 N9 89.5(4) yes
O19 Zn5 N10 86.6(4) yes
O22 Zn6 N11 87.2(3) yes
Cl6 Zn6 N12 115.2(3) yes
O22 Zn6 O23 76.2(3) yes
O22 Zn6 N12 135.4(4) yes
Cl6 Zn6 O22 109.4(2) yes
Cl6 Zn6 N11 109.4(3) yes
N11 Zn6 N12 80.0(4) yes
O23 Zn6 N11 145.1(4) yes
O23 Zn6 N12 90.6(4) yes
Cl6 Zn6 O23 105.0(2) yes
O26 Zn7 N16 138.3(3) yes
Cl7 Zn7 O27 107.5(2) yes
Cl7 Zn7 O26 109.5(2) yes
Cl7 Zn7 N15 110.8(3) yes
Cl7 Zn7 N16 111.9(3) yes
O26 Zn7 O27 76.0(2) yes
O26 Zn7 N15 86.8(3) yes
N15 Zn7 N16 83.3(4) yes
O27 Zn7 N16 87.1(3) yes
O27 Zn7 N15 141.4(3) yes
O31 Zn8 N14 133.3(3) yes
N13 Zn8 N14 81.2(4) yes
O30 Zn8 O31 75.7(2) yes
O30 Zn8 N13 140.2(3) yes
Cl8 Zn8 N14 107.9(3) yes
O31 Zn8 N13 86.9(3) yes
Cl8 Zn8 O31 118.7(2) yes
O30 Zn8 N14 85.3(3) yes
Cl8 Zn8 N13 107.8(3) yes
Cl8 Zn8 O30 111.96(19) yes
Cl9 Zn9 Cl10 107.2(3) yes
Cl10 Zn9 Cl12 110.9(4) yes
Cl11 Zn9 Cl12 114.8(3) yes
Cl9 Zn9 Cl12 107.0(3) yes
Cl10 Zn9 Cl11 111.2(3) yes
Cl9 Zn9 Cl11 105.4(3) yes
Cl13 Zn10 Cl15 108.0(4) yes
Cl13 Zn10 Cl14 108.0(3) yes
Cl14 Zn10 Cl16 116.8(4) yes
Cl14 Zn10 Cl15 107.9(4) yes
Cl13 Zn10 Cl16 108.0(4) yes
Cl15 Zn10 Cl16 107.9(3) yes
Cl19 Zn11 Cl20 108.8(6) yes
Cl17 Zn11 Cl19 112.7(8) yes
Cl17 Zn11 Cl20 108.8(7) yes
Cl18 Zn11 Cl20 108.8(6) yes
Cl17 Zn11 Cl18 108.8(6) yes
Cl18 Zn11 Cl19 108.9(7) yes
C1 O1 C2 116.1(10) yes
Dy1 O1 C2 118.1(7) yes
Dy1 O1 C1 125.6(9) yes
Zn2 O2 C7 128.5(6) yes
Dy1 O2 Zn2 104.2(3) yes
Dy1 O2 C7 126.8(6) yes
Dy1 O3 Zn2 105.0(3) yes
Dy1 O3 C13 124.6(7) yes
Zn2 O3 C13 128.1(8) yes
Dy1 O4 C18 125.3(7) yes
Dy1 O4 C14 114.8(6) yes
C14 O4 C18 119.9(9) yes
Dy1 O5 C20 114.1(7) yes
Dy1 O5 C19 127.6(7) yes
C19 O5 C20 115.1(9) yes
Dy1 O6 C21 121.6(7) yes
Zn1 O6 C21 127.1(6) yes
Dy1 O6 Zn1 107.0(3) yes
Dy1 O7 Zn1 110.9(3) yes
Zn1 O7 C35 121.2(7) yes
Dy1 O7 C35 127.8(6) yes
C34 O8 C36 115.2(10) yes
Dy1 O8 C36 129.4(8) yes
Dy1 O8 C34 111.8(6) yes
Zn2 N1 C8 130.9(12) yes
Zn2 N1 C9 111.9(9) yes
C8 N1 C9 117.1(14) yes
C10 N2 C11 125.7(14) yes
Zn2 N2 C10 107.0(9) yes
Zn2 N2 C11 127.0(11) yes
Zn1 N3 C27 109.3(8) yes
C26 N3 C27 122.7(11) yes
Zn1 N3 C26 128.0(10) yes
C28 N4 C29 121.3(12) yes
Zn1 N4 C29 124.6(10) yes
Zn1 N4 C28 113.9(8) yes
C3 C2 C7 120.9(11) no
O1 C2 C7 112.2(10) yes
O1 C2 C3 126.9(11) yes
C2 C3 C4 120.8(11) no
C3 C4 C5 120.9(12) no
C4 C5 C6 119.1(12) no
C7 C6 C8 121.5(11) no
C5 C6 C7 120.6(11) no
C5 C6 C8 117.8(12) no
O2 C7 C2 118.0(9) yes
C2 C7 C6 117.5(10) no
O2 C7 C6 124.5(9) yes
N1 C8 C6 126.5(15) yes
Dy2 O9 C38 113.2(7) yes
C37 O9 C38 114.8(9) yes
Dy2 O9 C37 131.1(7) yes
N1 C9 C10 111.5(13) yes
Dy2 O10 C39 129.8(7) yes
Zn3 O10 C39 120.7(6) yes
Dy2 O10 Zn3 109.5(3) yes
N2 C10 C9 114.7(12) yes
Dy2 O11 Zn3 108.4(4) yes
Dy2 O11 C49 126.0(7) yes
N2 C11 C12 127.7(15) yes
Zn3 O11 C49 125.4(7) yes
Dy2 O12 C50 116.3(7) yes
C11 C12 C13 123.6(11) no
Dy2 O12 C54 121.0(8) yes
C50 O12 C54 122.2(11) yes
C13 C12 C17 118.6(12) no
C11 C12 C17 117.7(12) no
Dy2 O13 C55 123.8(7) yes
O3 C13 C12 125.2(11) yes
O3 C13 C14 113.8(11) yes
C12 C13 C14 120.9(10) no
C55 O13 C56 116.6(8) yes
Dy2 O13 C56 117.6(6) yes
C13 C14 C15 119.3(11) no
O4 C14 C13 115.6(9) yes
Dy2 O14 Zn4 103.7(2) yes
Dy2 O14 C57 129.4(7) yes
Zn4 O14 C57 126.6(7) yes
O4 C14 C15 124.9(10) yes
Zn4 O15 C67 127.8(7) yes
Dy2 O15 C67 126.9(7) yes
C14 C15 C16 120.7(13) no
Dy2 O15 Zn4 104.9(4) yes
Dy2 O16 C72 126.1(7) yes
C15 C16 C17 118.1(13) no
C68 O16 C72 118.1(9) yes
Dy2 O16 C68 115.8(6) yes
C12 C17 C16 122.2(13) no
C21 C20 C25 119.4(11) no
O5 C20 C25 126.6(11) yes
O5 C20 C21 113.8(10) yes
O6 C21 C22 124.2(10) yes
O6 C21 C20 115.8(10) yes
C20 C21 C22 119.9(10) no
C23 C22 C26 118.6(11) no
C21 C22 C23 118.3(12) no
C21 C22 C26 122.7(11) no
C22 C23 C24 122.8(13) no
C23 C24 C25 118.9(13) no
C20 C25 C24 120.5(12) no
N3 C26 C22 127.7(12) yes
N3 C27 C28 108.6(11) yes
N4 C28 C27 110.2(11) yes
N4 C29 C30 126.0(13) yes
C31 C30 C35 116.8(11) no
C29 C30 C35 122.7(11) no
C29 C30 C31 120.3(11) no
C30 C31 C32 120.4(12) no
C31 C32 C33 123.0(12) no
C32 C33 C34 117.6(11) no
C33 C34 C35 120.8(11) no
O8 C34 C33 126.3(11) yes
O8 C34 C35 112.9(10) yes
O7 C35 C34 117.6(10) yes
O7 C35 C30 121.1(10) yes
C30 C35 C34 121.3(11) no
H1B C1 H1C 110.00 no
H1A C1 H1C 110.00 no
O1 C1 H1C 109.00 no
H1A C1 H1B 109.00 no
O1 C1 H1A 109.00 no
O1 C1 H1B 109.00 no
Dy2 O2W H2WB 115.00 no
H2WA O2W H2WB 102.00 no
Dy2 O2W H2WA 116.00 no
C4 C3 H3 120.00 no
C2 C3 H3 120.00 no
C3 C4 H4 120.00 no
C5 C4 H4 119.00 no
C4 C5 H5 121.00 no
C6 C5 H5 120.00 no
Zn3 N5 C44 124.7(8) yes
Zn3 N5 C45 113.2(9) yes
C44 N5 C45 121.8(11) yes
Zn3 N6 C47 126.4(9) yes
Zn3 N6 C46 107.6(10) yes
C46 N6 C47 126.0(13) yes
Zn4 N7 C63 108.1(8) yes
Zn4 N7 C62 129.3(8) yes
C62 N7 C63 122.4(10) yes
N1 C8 H8 117.00 no
C64 N8 C65 123.1(12) yes
Zn4 N8 C64 111.4(9) yes
Zn4 N8 C65 125.0(9) yes
C6 C8 H8 117.00 no
C10 C9 H9A 109.00 no
N1 C9 H9B 109.00 no
N1 C9 H9A 109.00 no
H9A C9 H9B 108.00 no
C10 C9 H9B 109.00 no
C9 C10 H10J 109.00 no
H10I C10 H10J 108.00 no
C9 C10 H10I 109.00 no
N2 C10 H10J 109.00 no
N2 C10 H10I 108.00 no
N2 C11 H11 116.00 no
C12 C11 H11 116.00 no
C16 C15 H15 120.00 no
C14 C15 H15 120.00 no
C17 C16 H16 121.00 no
C15 C16 H16 121.00 no
C12 C17 H17 119.00 no
C16 C17 H17 119.00 no
H18A C18 H18B 109.00 no
O4 C18 H18C 109.00 no
O4 C18 H18B 109.00 no
H18A C18 H18C 109.00 no
O4 C18 H18A 110.00 no
H18B C18 H18C 110.00 no
H19A C19 H19B 109.00 no
O5 C19 H19B 109.00 no
O5 C19 H19C 109.00 no
O5 C19 H19A 109.00 no
H19A C19 H19C 110.00 no
H19B C19 H19C 110.00 no
C22 C23 H23 119.00 no
C24 C23 H23 119.00 no
C23 C24 H24 121.00 no
C25 C24 H24 120.00 no
C24 C25 H25 120.00 no
C20 C25 H25 120.00 no
C22 C26 H26 116.00 no
N3 C26 H26 116.00 no
C28 C27 H27A 110.00 no
C28 C27 H27B 110.00 no
N3 C27 H27B 110.00 no
H27A C27 H27B 108.00 no
N3 C27 H27A 110.00 no
C27 C28 H28B 110.00 no
N4 C28 H28A 110.00 no
H28A C28 H28B 108.00 no
N4 C28 H28B 110.00 no
C27 C28 H28A 110.00 no
C30 C29 H29 117.00 no
N4 C29 H29 117.00 no
C32 C31 H31 120.00 no
C30 C31 H31 120.00 no
C33 C32 H32 118.00 no
C31 C32 H32 119.00 no
C32 C33 H33 121.00 no
C34 C33 H33 121.00 no
O8 C36 H36A 110.00 no
H36B C36 H36C 109.00 no
H36A C36 H36B 109.00 no
H36A C36 H36C 109.00 no
O8 C36 H36C 110.00 no
O8 C36 H36B 110.00 no
Dy3 O17 C74 116.0(6) yes
Dy3 O17 C73 126.5(7) yes
C73 O17 C74 116.2(9) yes
Dy3 O18 C75 125.0(6) yes
Zn5 O18 C75 124.9(6) yes
Dy3 O18 Zn5 108.3(3) yes
Zn5 O19 C85 119.5(6) yes
Dy3 O19 Zn5 109.5(3) yes
Dy3 O19 C85 130.5(6) yes
C86 O20 C90 116.6(9) yes
Dy3 O20 C90 125.9(7) yes
Dy3 O20 C86 111.7(6) yes
C91 O21 C92 116.3(8) yes
Dy3 O21 C91 123.2(7) yes
Dy3 O21 C92 118.3(6) yes
Dy3 O22 Zn6 103.7(2) yes
Zn6 O22 C93 126.8(6) yes
Dy3 O22 C93 127.3(6) yes
Dy3 O23 Zn6 105.9(3) yes
Dy3 O23 C107 128.1(7) yes
Zn6 O23 C107 125.9(7) yes
Dy3 O24 C106 117.2(7) yes
Dy3 O24 C108 124.6(7) yes
C106 O24 C108 118.3(10) yes
C39 C38 C43 121.3(11) no
O9 C38 C39 112.7(11) yes
O9 C38 C43 126.0(11) yes
C38 C39 C40 117.8(11) no
O10 C39 C40 125.0(10) yes
O10 C39 C38 117.1(10) yes
C39 C40 C44 121.3(11) no
C41 C40 C44 119.0(10) no
C39 C40 C41 119.7(11) no
C40 C41 C42 118.8(12) no
C41 C42 C43 124.0(14) no
C38 C43 C42 118.3(13) no
N5 C44 C40 125.5(11) yes
N5 C45 C46 110.7(14) yes
N6 C46 C45 109.6(13) yes
N6 C47 C48 124.5(13) yes
C47 C48 C53 117.4(13) no
C47 C48 C49 125.7(12) no
C49 C48 C53 116.9(12) no
O11 C49 C50 118.3(11) yes
C48 C49 C50 117.9(12) no
O11 C49 C48 123.5(11) yes
O12 C50 C49 113.2(11) yes
O12 C50 C51 121.8(13) yes
C49 C50 C51 125.0(13) no
C50 C51 C52 117.8(15) no
C51 C52 C53 117.8(16) no
C48 C53 C52 124.1(15) no
O13 C56 C61 123.3(10) yes
C57 C56 C61 122.6(10) no
O13 C56 C57 114.1(8) yes
C56 C57 C58 118.9(8) no
O14 C57 C56 116.5(9) yes
O14 C57 C58 124.6(10) yes
C57 C58 C62 124.5(9) no
C57 C58 C59 118.1(11) no
C59 C58 C62 117.1(10) no
C58 C59 C60 122.9(12) no
C59 C60 C61 120.1(11) no
C56 C61 C60 117.5(11) no
N7 C62 C58 124.3(10) yes
N7 C63 C64 109.2(12) yes
N8 C64 C63 110.7(12) yes
N8 C65 C66 128.5(12) yes
C67 C66 C71 118.8(12) no
C65 C66 C71 119.0(12) no
C65 C66 C67 122.2(12) no
O15 C67 C66 125.8(11) yes
O15 C67 C68 114.7(11) yes
C66 C67 C68 119.5(12) no
C67 C68 C69 120.6(12) no
O16 C68 C69 124.2(12) yes
O16 C68 C67 115.2(10) yes
C68 C69 C70 116.7(13) no
C69 C70 C71 119.4(15) no
C66 C71 C70 124.8(14) no
Dy3 O3W H3WB 114.00 no
Dy3 O3W H3WA 114.00 no
H3WA O3W H3WB 105.00 no
Zn5 N9 C80 128.6(8) yes
C80 N9 C81 122.8(11) yes
Zn5 N9 C81 108.5(8) yes
Zn5 N10 C82 113.0(9) yes
Zn5 N10 C83 124.8(9) yes
C82 N10 C83 121.8(11) yes
C98 N11 C99 122.7(10) yes
Zn6 N11 C98 130.2(9) yes
Zn6 N11 C99 106.0(7) yes
Zn6 N12 C100 114.2(9) yes
Zn6 N12 C101 123.0(10) yes
C100 N12 C101 122.3(12) yes
O9 C37 H37B 110.00 no
O9 C37 H37A 110.00 no
H37A C37 H37C 109.00 no
O9 C37 H37C 110.00 no
H37A C37 H37B 109.00 no
H37B C37 H37C 110.00 no
C42 C41 H41 121.00 no
C40 C41 H41 121.00 no
C41 C42 H42 118.00 no
C43 C42 H42 118.00 no
C42 C43 H43 121.00 no
C38 C43 H43 121.00 no
C40 C44 H44 117.00 no
N5 C44 H44 117.00 no
C46 C45 H45B 110.00 no
H45A C45 H45B 108.00 no
N5 C45 H45B 110.00 no
C46 C45 H45A 109.00 no
N5 C45 H45A 109.00 no
C45 C46 H46A 110.00 no
C45 C46 H46B 110.00 no
N6 C46 H46B 110.00 no
H46A C46 H46B 108.00 no
N6 C46 H46A 110.00 no
N6 C47 H47 118.00 no
C48 C47 H47 118.00 no
C52 C51 H51 121.00 no
C50 C51 H51 121.00 no
C51 C52 H52 121.00 no
C53 C52 H52 121.00 no
C48 C53 H53 118.00 no
C52 C53 H53 118.00 no
O12 C54 H54B 109.00 no
O12 C54 H54A 109.00 no
O12 C54 H54C 109.00 no
H54B C54 H54C 109.00 no
H54A C54 H54B 110.00 no
H54A C54 H54C 110.00 no
O13 C55 H55B 109.00 no
O13 C55 H55A 110.00 no
H55B C55 H55C 109.00 no
H55A C55 H55B 109.00 no
H55A C55 H55C 110.00 no
O13 C55 H55C 110.00 no
C58 C59 H59 118.00 no
C60 C59 H59 119.00 no
C61 C60 H60 120.00 no
C59 C60 H60 120.00 no
C56 C61 H61 121.00 no
C60 C61 H61 121.00 no
N7 C62 H62 118.00 no
C58 C62 H62 118.00 no
C64 C63 H63B 110.00 no
N7 C63 H63A 110.00 no
N7 C63 H63B 110.00 no
H63A C63 H63B 108.00 no
C64 C63 H63A 110.00 no
N8 C64 H64B 110.00 no
C63 C64 H64B 109.00 no
H64A C64 H64B 108.00 no
C63 C64 H64A 109.00 no
N8 C64 H64A 110.00 no
N8 C65 H65 116.00 no
C66 C65 H65 116.00 no
C68 C69 H69 122.00 no
C70 C69 H69 122.00 no
C69 C70 H70 120.00 no
C71 C70 H70 120.00 no
C70 C71 H71 118.00 no
C66 C71 H71 118.00 no
O16 C72 H72A 109.00 no
H72A C72 H72B 109.00 no
H72A C72 H72C 110.00 no
H72B C72 H72C 110.00 no
O16 C72 H72B 109.00 no
O16 C72 H72C 109.00 no
C127 O25 C128 116.8(8) yes
Dy4 O25 C128 119.1(5) yes
Dy4 O25 C127 123.4(7) yes
Zn7 O26 C129 127.2(6) yes
Dy4 O26 C129 128.8(5) yes
Dy4 O26 Zn7 103.8(3) yes
Dy4 O27 Zn7 104.3(3) yes
Dy4 O27 C139 128.4(7) yes
Zn7 O27 C139 121.3(6) yes
Dy4 O28 C144 128.8(8) yes
Dy4 O28 C140 118.2(6) yes
C140 O28 C144 112.4(9) yes
Dy4 O29 C122 107.7(6) yes
Dy4 O29 C126 125.5(7) yes
C122 O29 C126 117.4(9) yes
Zn8 O30 C121 123.1(6) yes
Dy4 O30 C121 127.2(5) yes
Dy4 O30 Zn8 109.5(3) yes
Dy4 O31 Zn8 107.9(3) yes
Zn8 O31 C115 126.9(6) yes
Dy4 O31 C115 121.0(6) yes
Dy4 O32 C110 111.5(7) yes
C109 O32 C110 117.2(9) yes
Dy4 O32 C109 125.1(7) yes
O17 C74 C75 112.1(10) yes
O17 C74 C79 125.8(11) yes
C75 C74 C79 122.0(12) no
C74 C75 C76 117.7(11) no
O18 C75 C76 125.5(10) yes
O18 C75 C74 116.8(10) yes
C77 C76 C80 117.2(11) no
C75 C76 C80 124.0(11) no
C75 C76 C77 118.4(11) no
C76 C77 C78 122.4(13) no
C77 C78 C79 119.7(14) no
C74 C79 C78 119.9(12) no
N9 C80 C76 124.2(11) yes
N9 C81 C82 110.1(13) yes
N10 C82 C81 108.9(13) yes
N10 C83 C84 124.3(12) yes
C83 C84 C85 123.4(12) no
C83 C84 C89 117.3(12) no
C85 C84 C89 119.3(11) no
O19 C85 C84 124.1(10) yes
C84 C85 C86 118.8(11) no
O19 C85 C86 117.1(9) yes
C85 C86 C87 120.5(11) no
O20 C86 C87 125.3(11) yes
O20 C86 C85 114.2(10) yes
C86 C87 C88 119.5(12) no
C87 C88 C89 119.6(13) no
C84 C89 C88 122.3(13) no
O21 C92 C93 114.0(8) yes
O21 C92 C97 122.7(10) yes
C93 C92 C97 123.4(10) no
O22 C93 C94 126.6(9) yes
C92 C93 C94 116.6(9) no
O22 C93 C92 116.8(8) yes
C93 C94 C98 124.7(9) no
C93 C94 C95 122.5(11) no
C95 C94 C98 112.4(10) no
C94 C95 C96 119.8(11) no
C95 C96 C97 121.4(11) no
C92 C97 C96 116.3(11) no
N11 C98 C94 123.7(11) yes
N11 C99 C100 106.0(11) yes
N12 C100 C99 110.1(11) yes
N12 C101 C102 126.3(17) yes
C101 C102 C103 119.9(19) no
C101 C102 C107 127(2) no
C103 C102 C107 113.4(17) no
C102 C103 C104 124.1(19) no
C103 C104 C105 119(2) no
C104 C105 C106 121.1(19) no
O24 C106 C107 113.7(12) yes
O24 C106 C105 124.9(14) yes
C105 C106 C107 121.5(15) no
C102 C107 C106 120.9(15) no
O23 C107 C102 122.2(13) yes
O23 C107 C106 116.8(11) yes
Dy4 O4W H4WB 109.00 no
Dy4 O4W H4WA 109.00 no
H4WA O4W H4WB 104.00 no
C116 N13 C117 122.9(11) yes
Zn8 N13 C116 129.5(9) yes
Zn8 N13 C117 107.6(8) yes
Zn8 N14 C119 125.7(9) yes
Zn8 N14 C118 114.5(8) yes
C118 N14 C119 119.8(11) yes
C134 N15 C135 123.9(11) yes
Zn7 N15 C135 105.4(8) yes
Zn7 N15 C134 130.7(9) yes
C136 N16 C137 124.0(11) yes
Zn7 N16 C136 109.7(8) yes
Zn7 N16 C137 126.1(9) yes
H73B C73 H73C 109.00 no
O17 C73 H73A 110.00 no
O17 C73 H73C 110.00 no
H73A C73 H73B 109.00 no
H73A C73 H73C 109.00 no
O17 C73 H73B 110.00 no
C76 C77 H77 119.00 no
C78 C77 H77 119.00 no
C77 C78 H78 120.00 no
C79 C78 H78 120.00 no
C78 C79 H79 120.00 no
C74 C79 H79 120.00 no
C76 C80 H80 118.00 no
N9 C80 H80 118.00 no
C82 C81 H81A 110.00 no
C82 C81 H81B 110.00 no
N9 C81 H81A 110.00 no
N9 C81 H81B 110.00 no
H81A C81 H81B 108.00 no
H82A C82 H82B 108.00 no
C81 C82 H82A 110.00 no
N10 C82 H82B 110.00 no
C81 C82 H82B 110.00 no
N10 C82 H82A 110.00 no
N10 C83 H83 118.00 no
C84 C83 H83 118.00 no
C88 C87 H87 120.00 no
C86 C87 H87 120.00 no
C89 C88 H88 120.00 no
C87 C88 H88 120.00 no
C88 C89 H89 119.00 no
C84 C89 H89 119.00 no
H90A C90 H90C 109.00 no
H90A C90 H90B 110.00 no
O20 C90 H90B 109.00 no
H90B C90 H90C 109.00 no
O20 C90 H90A 110.00 no
O20 C90 H90C 109.00 no
H91B C91 H91C 109.00 no
O21 C91 H91C 110.00 no
H91A C91 H91B 109.00 no
O21 C91 H91B 109.00 no
H91A C91 H91C 110.00 no
O21 C91 H91A 109.00 no
C96 C95 H95 120.00 no
C94 C95 H95 120.00 no
C95 C96 H96 119.00 no
C97 C96 H96 119.00 no
C92 C97 H97 122.00 no
C96 C97 H97 122.00 no
C94 C98 H98 118.00 no
N11 C98 H98 118.00 no
N11 C99 H99B 111.00 no
C100 C99 H99B 110.00 no
H99A C99 H99B 109.00 no
C100 C99 H99A 110.00 no
N11 C99 H99A 111.00 no
C99 C100 H10B 110.00 no
N12 C100 H10A 110.00 no
H10A C100 H10B 108.00 no
C99 C100 H10A 110.00 no
N12 C100 H10B 110.00 no
N12 C101 H101 117.00 no
C102 C101 H101 117.00 no
C104 C103 H103 118.00 no
C102 C103 H103 118.00 no
C103 C104 H104 121.00 no
C105 C104 H104 121.00 no
C104 C105 H105 119.00 no
C106 C105 H105 120.00 no
H10D C108 H10E 109.00 no
H10C C108 H10E 110.00 no
H10C C108 H10D 109.00 no
O24 C108 H10C 110.00 no
O24 C108 H10D 109.00 no
O24 C108 H10E 109.00 no
O32 C110 C111 125.2(10) yes
O32 C110 C115 114.7(10) yes
C111 C110 C115 119.9(10) no
C110 C111 C112 118.7(12) no
C111 C112 C113 121.2(14) no
C112 C113 C114 122.6(13) no
C113 C114 C115 118.2(12) no
C113 C114 C116 118.1(11) no
C115 C114 C116 123.2(11) no
C110 C115 C114 119.4(10) no
O31 C115 C110 115.0(9) yes
O31 C115 C114 125.5(10) yes
N13 C116 C114 125.9(11) yes
N13 C117 C118 108.0(10) yes
N14 C118 C117 107.7(10) yes
N14 C119 C120 123.9(12) yes
C119 C120 C125 114.3(11) no
C119 C120 C121 124.9(11) no
C121 C120 C125 120.6(11) no
O30 C121 C120 123.7(9) yes
O30 C121 C122 116.6(9) yes
C120 C121 C122 119.6(10) no
O29 C122 C121 114.7(9) yes
O29 C122 C123 123.7(10) yes
C121 C122 C123 121.6(11) no
C122 C123 C124 117.6(11) no
C123 C124 C125 121.5(12) no
C120 C125 C124 119.1(12) no
C129 C128 C133 122.8(10) no
O25 C128 C129 111.4(8) yes
O25 C128 C133 125.8(9) yes
C128 C129 C130 117.1(9) no
O26 C129 C130 125.8(8) yes
O26 C129 C128 117.1(9) yes
C129 C130 C134 122.5(9) no
C129 C130 C131 119.4(9) no
C131 C130 C134 117.9(10) no
C130 C131 C132 120.6(10) no
C131 C132 C133 121.3(11) no
C128 C133 C132 118.7(10) no
N15 C134 C130 125.9(12) yes
N15 C135 C136 108.5(10) yes
N16 C136 C135 112.7(12) yes
N16 C137 C138 123.3(12) yes
C139 C138 C143 116.9(11) no
C137 C138 C143 118.7(11) no
C137 C138 C139 124.3(10) no
O27 C139 C138 122.6(10) yes
C138 C139 C140 119.7(9) no
O27 C139 C140 117.7(9) yes
C139 C140 C141 122.8(10) no
O28 C140 C141 125.1(10) yes
O28 C140 C139 112.1(9) yes
C140 C141 C142 116.6(11) no
C141 C142 C143 121.3(12) no
C138 C143 C142 122.1(13) no
O32 C109 H10H 109.00 no
O32 C109 H10G 109.00 no
H10G C109 H10H 109.00 no
H10F C109 H10G 109.00 no
H10F C109 H10H 110.00 no
O32 C109 H10F 109.00 no
C110 C111 H111 121.00 no
C112 C111 H111 121.00 no
C113 C112 H112 119.00 no
C111 C112 H112 119.00 no
C112 C113 H113 119.00 no
C114 C113 H113 119.00 no
N13 C116 H116 117.00 no
C114 C116 H116 117.00 no
N13 C117 H11B 110.00 no
C118 C117 H11A 110.00 no
C118 C117 H11B 110.00 no
H11A C117 H11B 108.00 no
N13 C117 H11A 110.00 no
N14 C118 H11C 110.00 no
N14 C118 H11D 110.00 no
C117 C118 H11D 110.00 no
H11C C118 H11D 108.00 no
C117 C118 H11C 110.00 no
N14 C119 H119 118.00 no
C120 C119 H119 118.00 no
C122 C123 H123 121.00 no
C124 C123 H123 121.00 no
C125 C124 H124 119.00 no
C123 C124 H124 119.00 no
C124 C125 H125 120.00 no
C120 C125 H125 120.00 no
O29 C126 H12C 109.00 no
O29 C126 H12B 109.00 no
H12B C126 H12C 110.00 no
H12A C126 H12B 110.00 no
H12A C126 H12C 110.00 no
O29 C126 H12A 109.00 no
H12D C127 H12E 110.00 no
H12D C127 H12F 110.00 no
H12E C127 H12F 110.00 no
O25 C127 H12F 109.00 no
O25 C127 H12D 109.00 no
O25 C127 H12E 109.00 no
C130 C131 H131 120.00 no
C132 C131 H131 120.00 no
C131 C132 H132 119.00 no
C133 C132 H132 119.00 no
C132 C133 H133 120.00 no
C128 C133 H133 121.00 no
N15 C134 H134 117.00 no
C130 C134 H134 117.00 no
N15 C135 H13A 110.00 no
C136 C135 H13B 110.00 no
H13A C135 H13B 108.00 no
N15 C135 H13B 110.00 no
C136 C135 H13A 110.00 no
C135 C136 H13C 109.00 no
N16 C136 H13C 109.00 no
N16 C136 H13D 109.00 no
H13C C136 H13D 108.00 no
C135 C136 H13D 109.00 no
N16 C137 H137 118.00 no
C138 C137 H137 118.00 no
C142 C141 H141 122.00 no
C140 C141 H141 122.00 no
C141 C142 H142 119.00 no
C143 C142 H142 119.00 no
C138 C143 H143 119.00 no
C142 C143 H143 119.00 no
O28 C144 H14C 109.00 no
H14A C144 H14C 109.00 no
H14B C144 H14C 110.00 no
H14A C144 H14B 110.00 no
O28 C144 H14A 110.00 no
O28 C144 H14B 109.00 no
H5WA O5W H5WB 105.00 no

loop_
_geom_bond_atom_site_label_1
_geom_bond_atom_site_label_2
_geom_bond_distance
_geom_bond_publ_flag
Dy1 O1 2.549(8) yes
Dy1 O1W 2.384(9) yes
Dy1 O2 2.280(8) yes
Dy1 O3 2.358(9) yes
Dy1 O4 2.560(8) yes
Dy1 O5 2.586(8) yes
Dy1 O6 2.333(6) yes
Dy1 O7 2.258(8) yes
Dy1 O8 2.737(8) yes
Dy2 O13 2.596(6) yes
Dy2 O14 2.314(7) yes
Dy2 O2W 2.431(7) yes
Dy2 O9 2.751(8) yes
Dy2 O10 2.257(6) yes
Dy2 O11 2.317(8) yes
Dy2 O12 2.538(10) yes
Dy2 O16 2.564(6) yes
Dy2 O15 2.342(8) yes
Dy3 O19 2.284(6) yes
Dy3 O18 2.317(7) yes
Dy3 O21 2.530(6) yes
Dy3 O22 2.336(6) yes
Dy3 O3W 2.399(8) yes
Dy3 O17 2.578(8) yes
Dy3 O24 2.560(7) yes
Dy3 O20 2.757(8) yes
Dy3 O23 2.320(8) yes
Dy4 O31 2.315(6) yes
Dy4 O32 2.557(8) yes
Dy4 O27 2.286(7) yes
Dy4 O26 2.290(7) yes
Dy4 O29 2.787(8) yes
Dy4 O30 2.275(6) yes
Dy4 O4W 2.388(9) yes
Dy4 O25 2.548(6) yes
Dy4 O28 2.590(8) yes
Zn1 O7 2.029(6) yes
Zn1 N3 2.040(10) yes
Zn1 Cl2 2.238(4) yes
Zn1 O6 2.056(8) yes
Zn1 N4 2.098(11) yes
Zn2 O3 1.992(9) yes
Zn2 N2 2.061(13) yes
Zn2 O2 2.100(7) yes
Zn2 Cl1 2.238(4) yes
Zn2 N1 1.984(14) yes
Zn3 O10 2.062(7) yes
Zn3 O11 2.028(8) yes
Zn3 N5 2.034(10) yes
Zn3 Cl3 2.244(4) yes
Zn3 N6 2.053(12) yes
Zn4 O14 2.067(7) yes
Zn4 O15 1.999(8) yes
Zn4 N8 2.066(11) yes
Zn4 N7 2.003(9) yes
Zn4 Cl4 2.270(4) yes
Zn5 O18 2.049(7) yes
Zn5 N9 2.020(11) yes
Zn5 N10 2.036(10) yes
Zn5 Cl5 2.237(3) yes
Zn5 O19 2.050(6) yes
Zn6 Cl6 2.278(3) yes
Zn6 O23 2.029(7) yes
Zn6 N11 2.066(9) yes
Zn6 O22 2.080(6) yes
Zn6 N12 2.069(11) yes
Zn7 Cl7 2.253(3) yes
Zn7 O26 2.054(6) yes
Zn7 N15 2.047(11) yes
Zn7 N16 2.058(10) yes
Zn7 O27 2.043(6) yes
Zn8 Cl8 2.223(3) yes
Zn8 N14 2.095(11) yes
Zn8 N13 2.077(10) yes
Zn8 O31 2.065(7) yes
Zn8 O30 2.062(6) yes
Zn9 Cl12 2.223(7) yes
Zn9 Cl10 2.292(10) yes
Zn9 Cl9 2.244(7) yes
Zn9 Cl11 2.253(7) yes
Zn10 Cl14 2.314(10) yes
Zn10 Cl15 2.311(9) yes
Zn10 Cl13 2.312(10) yes
Zn10 Cl16 2.313(9) yes
Zn11 Cl20 2.307(16) yes
Zn11 Cl18 2.305(15) yes
Zn11 Cl19 2.306(13) yes
Zn11 Cl17 2.306(16) yes
O1 C1 1.44(2) yes
O1 C2 1.391(14) yes
O2 C7 1.342(13) yes
O3 C13 1.347(14) yes
O4 C18 1.466(18) yes
O4 C14 1.387(14) yes
O5 C20 1.362(14) yes
O5 C19 1.452(15) yes
O6 C21 1.350(13) yes
O7 C35 1.356(13) yes
O8 C36 1.437(17) yes
O8 C34 1.412(15) yes
N1 C8 1.268(19) yes
N1 C9 1.46(2) yes
N2 C11 1.281(18) yes
N2 C10 1.40(2) yes
N3 C27 1.490(18) yes
N3 C26 1.230(18) yes
N4 C29 1.201(16) yes
N4 C28 1.442(16) yes
C2 C3 1.375(17) no
C2 C7 1.423(15) no
C3 C4 1.365(19) no
C4 C5 1.386(17) no
C5 C6 1.419(17) no
C6 C8 1.508(19) no
C6 C7 1.398(17) no
O9 C38 1.377(14) yes
O9 C37 1.437(15) yes
C9 C10 1.427(17) no
O10 C39 1.336(14) yes
O11 C49 1.281(15) yes
C11 C12 1.37(2) no
O12 C54 1.472(16) yes
O12 C50 1.391(16) yes
C12 C13 1.392(17) no
C12 C17 1.359(17) no
O13 C56 1.387(12) yes
C13 C14 1.403(16) no
O13 C55 1.412(17) yes
O14 C57 1.336(11) yes
C14 C15 1.393(16) no
C15 C16 1.38(2) no
O15 C67 1.325(15) yes
C16 C17 1.43(2) no
O16 C72 1.439(15) yes
O16 C68 1.392(16) yes
C20 C25 1.386(17) no
C20 C21 1.418(16) no
C21 C22 1.387(16) no
C22 C26 1.455(19) no
C22 C23 1.424(19) no
C23 C24 1.33(2) no
C24 C25 1.42(2) no
C27 C28 1.56(2) no
C29 C30 1.463(17) no
C30 C35 1.411(16) no
C30 C31 1.407(17) no
C31 C32 1.412(17) no
C32 C33 1.358(18) no
C33 C34 1.406(17) no
C34 C35 1.410(16) no
C1 H1B 0.9600 no
C1 H1C 0.9600 no
C1 H1A 0.9600 no
O2W H2WA 1.0100 no
O2W H2WB 1.0000 no
C3 H3 0.9300 no
C4 H4 0.9300 no
N5 C44 1.269(18) yes
C5 H5 0.9300 no
N5 C45 1.47(2) yes
N6 C46 1.476(19) yes
N6 C47 1.257(19) yes
N7 C62 1.286(15) yes
N7 C63 1.442(17) yes
N8 C64 1.463(17) yes
N8 C65 1.27(2) yes
C8 H8 0.9300 no
C9 H9A 0.9700 no
C9 H9B 0.9700 no
C10 H10J 0.9700 no
C10 H10I 0.9700 no
C11 H11 0.9300 no
C15 H15 0.9300 no
C16 H16 0.9300 no
C17 H17 0.9300 no
C18 H18C 0.9600 no
C18 H18B 0.9600 no
C18 H18A 0.9600 no
C19 H19C 0.9600 no
C19 H19A 0.9600 no
C19 H19B 0.9600 no
C23 H23 0.9300 no
C24 H24 0.9300 no
C25 H25 0.9300 no
C26 H26 0.9300 no
C27 H27B 0.9700 no
C27 H27A 0.9700 no
C28 H28B 0.9700 no
C28 H28A 0.9700 no
C29 H29 0.9300 no
C31 H31 0.9300 no
C32 H32 0.9300 no
C33 H33 0.9300 no
C36 H36B 0.9600 no
C36 H36C 0.9600 no
C36 H36A 0.9600 no
O17 C73 1.464(15) yes
O17 C74 1.411(15) yes
O18 C75 1.346(14) yes
O19 C85 1.337(13) yes
O20 C90 1.441(16) yes
O20 C86 1.415(13) yes
O21 C92 1.397(12) yes
O21 C91 1.459(17) yes
O22 C93 1.318(11) yes
O23 C107 1.294(15) yes
O24 C106 1.378(18) yes
O24 C108 1.416(14) yes
C38 C43 1.39(2) no
C38 C39 1.416(17) no
C39 C40 1.427(15) no
C40 C44 1.479(17) no
C40 C41 1.415(19) no
C41 C42 1.35(2) no
C42 C43 1.37(2) no
C45 C46 1.49(3) no
C47 C48 1.425(19) no
C48 C49 1.431(18) no
C48 C53 1.45(2) no
C49 C50 1.337(18) no
C50 C51 1.41(2) no
C51 C52 1.44(3) no
C52 C53 1.34(3) no
C56 C57 1.375(15) no
C56 C61 1.402(15) no
C57 C58 1.410(15) no
C58 C62 1.491(16) no
C58 C59 1.399(15) no
C59 C60 1.343(19) no
C60 C61 1.411(19) no
C63 C64 1.47(2) no
C65 C66 1.449(19) no
C66 C67 1.395(17) no
C66 C71 1.29(2) no
C67 C68 1.403(18) no
C68 C69 1.393(19) no
C69 C70 1.41(2) no
C70 C71 1.36(2) no
O3W H3WA 0.9500 no
O3W H3WB 0.9500 no
N9 C81 1.535(18) yes
N9 C80 1.255(17) yes
N10 C83 1.275(19) yes
N10 C82 1.56(2) yes
N11 C99 1.527(15) yes
N11 C98 1.260(15) yes
N12 C101 1.32(2) yes
N12 C100 1.455(18) yes
C37 H37C 0.9600 no
C37 H37A 0.9600 no
C37 H37B 0.9600 no
C41 H41 0.9300 no
C42 H42 0.9300 no
C43 H43 0.9300 no
C44 H44 0.9300 no
C45 H45B 0.9700 no
C45 H45A 0.9700 no
C46 H46A 0.9700 no
C46 H46B 0.9700 no
C47 H47 0.9300 no
C51 H51 0.9300 no
C52 H52 0.9300 no
C53 H53 0.9300 no
C54 H54A 0.9600 no
C54 H54C 0.9600 no
C54 H54B 0.9600 no
C55 H55B 0.9600 no
C55 H55A 0.9600 no
C55 H55C 0.9600 no
C59 H59 0.9300 no
C60 H60 0.9300 no
C61 H61 0.9300 no
C62 H62 0.9300 no
C63 H63A 0.9700 no
C63 H63B 0.9700 no
C64 H64A 0.9700 no
C64 H64B 0.9700 no
C65 H65 0.9300 no
C69 H69 0.9300 no
C70 H70 0.9300 no
C71 H71 0.9300 no
C72 H72A 0.9600 no
C72 H72C 0.9600 no
C72 H72B 0.9600 no
O25 C128 1.397(13) yes
O25 C127 1.404(14) yes
O26 C129 1.320(12) yes
O27 C139 1.361(12) yes
O28 C140 1.396(13) yes
O28 C144 1.40(2) yes
O29 C126 1.403(14) yes
O29 C122 1.384(14) yes
O30 C121 1.315(11) yes
O31 C115 1.337(12) yes
O32 C109 1.426(16) yes
O32 C110 1.359(14) yes
C74 C79 1.36(2) no
C74 C75 1.388(17) no
C75 C76 1.376(16) no
C76 C80 1.502(17) no
C76 C77 1.434(18) no
C77 C78 1.29(2) no
C78 C79 1.39(2) no
C81 C82 1.44(2) no
C83 C84 1.434(19) no
C84 C89 1.354(18) no
C84 C85 1.415(15) no
C85 C86 1.364(15) no
C86 C87 1.401(17) no
C87 C88 1.38(2) no
C88 C89 1.35(2) no
C92 C97 1.388(15) no
C92 C93 1.397(15) no
C93 C94 1.362(14) no
C94 C98 1.475(18) no
C94 C95 1.358(15) no
C95 C96 1.37(2) no
C96 C97 1.390(19) no
C99 C100 1.54(2) no
C101 C102 1.39(3) no
C102 C107 1.45(3) no
C102 C103 1.48(3) no
C103 C104 1.36(3) no
C104 C105 1.39(3) no
C105 C106 1.39(3) no
C106 C107 1.389(19) no
O4W H4WB 0.8500 no
O4W H4WA 0.8500 no
N13 C116 1.215(16) yes
N13 C117 1.471(18) yes
N14 C118 1.468(17) yes
N14 C119 1.271(16) yes
N15 C134 1.216(15) yes
N15 C135 1.516(16) yes
N16 C137 1.288(17) yes
N16 C136 1.492(18) yes
C73 H73C 0.9600 no
C73 H73A 0.9600 no
C73 H73B 0.9600 no
C77 H77 0.9300 no
C78 H78 0.9300 no
C79 H79 0.9300 no
C80 H80 0.9300 no
C81 H81A 0.9700 no
C81 H81B 0.9700 no
C82 H82A 0.9700 no
C82 H82B 0.9700 no
C83 H83 0.9300 no
C87 H87 0.9300 no
C88 H88 0.9300 no
C89 H89 0.9300 no
C90 H90A 0.9600 no
C90 H90B 0.9600 no
C90 H90C 0.9600 no
C91 H91B 0.9600 no
C91 H91C 0.9600 no
C91 H91A 0.9600 no
C95 H95 0.9300 no
C96 H96 0.9300 no
C97 H97 0.9300 no
C98 H98 0.9300 no
C99 H99B 0.9700 no
C99 H99A 0.9700 no
C100 H10B 0.9700 no
C100 H10A 0.9700 no
C101 H101 0.9300 no
C103 H103 0.9300 no
C104 H104 0.9300 no
C105 H105 0.9300 no
C108 H10E 0.9600 no
C108 H10C 0.9600 no
C108 H10D 0.9600 no
C110 C111 1.438(17) no
C110 C115 1.410(16) no
C111 C112 1.35(2) no
C112 C113 1.36(2) no
C113 C114 1.405(19) no
C114 C116 1.472(18) no
C114 C115 1.385(16) no
C117 C118 1.622(19) no
C119 C120 1.464(17) no
C120 C121 1.364(15) no
C120 C125 1.410(17) no
C121 C122 1.372(14) no
C122 C123 1.394(16) no
C123 C124 1.403(18) no
C124 C125 1.356(18) no
C128 C129 1.432(13) no
C128 C133 1.355(14) no
C129 C130 1.403(14) no
C130 C131 1.403(14) no
C130 C134 1.442(14) no
C131 C132 1.377(16) no
C132 C133 1.380(17) no
C135 C136 1.465(19) no
C137 C138 1.450(18) no
C138 C143 1.397(16) no
C138 C139 1.410(15) no
C139 C140 1.397(15) no
C140 C141 1.365(14) no
C141 C142 1.417(19) no
C142 C143 1.35(2) no
C109 H10H 0.9600 no
C109 H10G 0.9600 no
C109 H10F 0.9600 no
C111 H111 0.9300 no
C112 H112 0.9300 no
C113 H113 0.9300 no
C116 H116 0.9300 no
C117 H11B 0.9700 no
C117 H11A 0.9700 no
C118 H11C 0.9700 no
C118 H11D 0.9700 no
C119 H119 0.9300 no
C123 H123 0.9300 no
C124 H124 0.9300 no
C125 H125 0.9300 no
C126 H12C 0.9600 no
C126 H12B 0.9600 no
C126 H12A 0.9600 no
C127 H12E 0.9600 no
C127 H12F 0.9600 no
C127 H12D 0.9600 no
C131 H131 0.9300 no
C132 H132 0.9300 no
C133 H133 0.9300 no
C134 H134 0.9300 no
C135 H13B 0.9700 no
C135 H13A 0.9700 no
C136 H13C 0.9700 no
C136 H13D 0.9700 no
C137 H137 0.9300 no
C141 H141 0.9300 no
C142 H142 0.9300 no
C143 H143 0.9300 no
C144 H14B 0.9600 no
C144 H14C 0.9600 no
C144 H14A 0.9600 no
O5W H5WA 0.8500 no
O5W H5WB 0.8500 no

loop_
_geom_hbond_atom_site_label_D
_geom_hbond_atom_site_label_H
_geom_hbond_atom_site_label_A
_geom_hbond_distance_DH
_geom_hbond_distance_HA
_geom_hbond_distance_DA
_geom_hbond_angle_DHA
_geom_hbond_site_symmetry_A
_geom_hbond_publ_flag
O2W H2WA Cl6 1.0100 2.4200 3.409(7) 166.00 . yes
O2W H2WB Cl4 1.0000 2.4400 3.287(8) 141.00 . yes
O3W H3WA Cl6 0.9500 2.2700 3.194(9) 163.00 . yes
O3W H3WB Cl4 0.9500 2.1900 3.088(9) 157.00 . yes
O4W H4WA Cl7 0.8500 2.3600 3.172(9) 161.00 . yes
O4W H4WB O5W 0.8500 2.4500 2.733(17) 101.00 . yes
O4W H4WB O28 0.8500 2.4900 2.899(12) 111.00 . yes
O5W H5WA O4W 0.8500 2.4400 2.733(17) 101.00 . yes
O5W H5WB Cl13 0.8500 2.8200 3.231(18) 112.00 . yes
C1 H1C Cl2 0.9600 2.5700 3.46(2) 153.00 . yes
C8 H8 Cl3 0.9300 2.6000 3.449(18) 153.00 2_667 yes
C108 H10D Cl4 0.9600 2.6900 3.416(15) 133.00 . yes
C109 H10F O26 0.9600 2.6000 3.219(15) 123.00 . yes
C127 H12F Cl8 0.9600 2.7800 3.518(15) 134.00 . yes
C135 H13B Cl1 0.9700 2.8100 3.563(12) 136.00 2_667 yes
C32 H32 Cl3 0.9300 2.8200 3.459(13) 127.00 2_567 yes
C47 H47 Cl15 0.9300 2.7300 3.638(17) 164.00 . yes
C53 H53 Cl19 0.9300 2.5500 3.37(2) 147.00 . yes
C54 H54C O14 0.9600 2.5500 3.272(18) 132.00 . yes
C55 H55A Cl3 0.9600 2.6500 3.531(14) 153.00 . yes
C90 H90C O22 0.9600 2.5100 3.202(16) 129.00 . yes
C91 H91C Cl5 0.9600 2.7300 3.514(15) 140.00 . yes
C91 H91C O18 0.9600 2.5200 3.197(16) 128.00 . yes
C112 H112 Cl20 0.9300 2.8200 3.61(2) 143.00 2_666 yes
C113 H113 Cl18 0.9300 2.6200 3.49(2) 155.00 2_666 yes
C134 H134 Cl5 0.9300 2.6700 3.475(13) 146.00 1_565 yes
C137 H137 Cl19 0.9300 2.7800 3.659(19) 157.00 1_655 yes

loop_
_geom_torsion_atom_site_label_1
_geom_torsion_atom_site_label_2
_geom_torsion_atom_site_label_3
_geom_torsion_atom_site_label_4
_geom_torsion
_geom_torsion_publ_flag
O1W Dy1 O1 C1 -91.5(11) no
O1W Dy1 O1 C2 83.8(8) no
O2 Dy1 O1 C1 -171.8(11) no
O2 Dy1 O1 C2 3.5(7) no
O3 Dy1 O1 C1 164.2(10) no
O3 Dy1 O1 C2 -20.5(9) no
O4 Dy1 O1 C1 66.6(12) no
O4 Dy1 O1 C2 -118.1(8) no
O5 Dy1 O1 C1 104.6(11) no
O5 Dy1 O1 C2 -80.1(8) no
O6 Dy1 O1 C1 41.3(11) no
O6 Dy1 O1 C2 -143.4(8) no
O7 Dy1 O1 C1 -25.5(11) no
O7 Dy1 O1 C2 149.8(8) no
O8 Dy1 O1 C1 -86.7(11) no
O8 Dy1 O1 C2 88.6(8) no
O1 Dy1 O2 Zn2 -179.0(4) no
O1 Dy1 O2 C7 -6.4(7) no
O1W Dy1 O2 Zn2 47.8(4) no
O1W Dy1 O2 C7 -139.7(8) no
O3 Dy1 O2 Zn2 -19.7(3) no
O3 Dy1 O2 C7 152.9(9) no
O4 Dy1 O2 Zn2 -31.7(4) no
O4 Dy1 O2 C7 140.9(8) no
O5 Dy1 O2 Zn2 -95.8(3) no
O5 Dy1 O2 C7 76.8(8) no
O6 Dy1 O2 Zn2 -131.3(3) no
O6 Dy1 O2 C7 41.2(9) no
O7 Dy1 O2 Zn2 129.9(3) no
O7 Dy1 O2 C7 -57.5(9) no
O8 Dy1 O2 Zn2 111.8(3) no
O8 Dy1 O2 C7 -75.6(8) no
O1 Dy1 O3 Zn2 44.4(5) no
O1 Dy1 O3 C13 -119.5(9) no
O1W Dy1 O3 Zn2 -88.7(4) no
O1W Dy1 O3 C13 107.4(10) no
O2 Dy1 O3 Zn2 20.9(3) no
O2 Dy1 O3 C13 -143.1(10) no
O4 Dy1 O3 Zn2 -169.8(5) no
O4 Dy1 O3 C13 26.2(9) no
O5 Dy1 O3 Zn2 106.7(4) no
O5 Dy1 O3 C13 -57.3(9) no
O6 Dy1 O3 Zn2 148.2(3) no
O6 Dy1 O3 C13 -15.8(10) no
O7 Dy1 O3 Zn2 -117.4(5) no
O7 Dy1 O3 C13 78.6(11) no
O8 Dy1 O3 Zn2 -35.3(5) no
O8 Dy1 O3 C13 160.7(9) no
O1 Dy1 O4 C14 92.4(8) no
O1 Dy1 O4 C18 -89.1(10) no
O1W Dy1 O4 C14 -103.8(7) no
O1W Dy1 O4 C18 74.7(9) no
O2 Dy1 O4 C14 -11.5(8) no
O2 Dy1 O4 C18 167.0(8) no
O3 Dy1 O4 C14 -24.0(6) no
O3 Dy1 O4 C18 154.6(10) no
O5 Dy1 O4 C14 53.9(7) no
O5 Dy1 O4 C18 -127.5(9) no
O6 Dy1 O4 C14 118.9(7) no
O6 Dy1 O4 C18 -62.5(9) no
O7 Dy1 O4 C14 -178.6(7) no
O7 Dy1 O4 C18 0.0(9) no
O8 Dy1 O4 C14 -127.3(6) no
O8 Dy1 O4 C18 51.3(11) no
O1 Dy1 O5 C19 88.5(9) no
O1 Dy1 O5 C20 -113.0(7) no
O1W Dy1 O5 C19 -71.3(10) no
O1W Dy1 O5 C20 87.2(9) no
O2 Dy1 O5 C19 22.9(9) no
O2 Dy1 O5 C20 -178.6(8) no
O3 Dy1 O5 C19 -45.5(9) no
O3 Dy1 O5 C20 113.0(8) no
O4 Dy1 O5 C19 -110.1(9) no
O4 Dy1 O5 C20 48.5(7) no
O6 Dy1 O5 C19 174.2(9) no
O6 Dy1 O5 C20 -27.3(7) no
O7 Dy1 O5 C19 162.9(8) no
O7 Dy1 O5 C20 -38.6(8) no
O8 Dy1 O5 C19 71.2(10) no
O8 Dy1 O5 C20 -130.2(7) no
O1 Dy1 O6 Zn1 -88.8(3) no
O1 Dy1 O6 C21 113.1(8) no
O1W Dy1 O6 Zn1 50.0(5) no
O1W Dy1 O6 C21 -108.2(8) no
O2 Dy1 O6 Zn1 -131.1(4) no
O2 Dy1 O6 C21 70.7(8) no
O3 Dy1 O6 Zn1 143.0(3) no
O3 Dy1 O6 C21 -15.2(9) no
O4 Dy1 O6 Zn1 104.4(4) no
O4 Dy1 O6 C21 -53.8(7) no
O5 Dy1 O6 Zn1 -171.3(4) no
O5 Dy1 O6 C21 30.5(7) no
O7 Dy1 O6 Zn1 -1.0(3) no
O7 Dy1 O6 C21 -159.2(8) no
O8 Dy1 O6 Zn1 -33.5(4) no
O8 Dy1 O6 C21 168.3(7) no
O1 Dy1 O7 Zn1 84.1(4) no
O1 Dy1 O7 C35 -91.8(8) no
O1W Dy1 O7 Zn1 -138.8(4) no
O1W Dy1 O7 C35 45.3(8) no
O2 Dy1 O7 Zn1 128.9(3) no
O2 Dy1 O7 C35 -46.9(9) no
O3 Dy1 O7 Zn1 -110.4(5) no
O3 Dy1 O7 C35 73.7(10) no
O4 Dy1 O7 Zn1 -65.6(4) no
O4 Dy1 O7 C35 118.5(8) no
O5 Dy1 O7 Zn1 12.1(5) no
O5 Dy1 O7 C35 -163.8(7) no
O6 Dy1 O7 Zn1 1.1(3) no
O6 Dy1 O7 C35 -174.8(9) no
O8 Dy1 O7 Zn1 149.0(5) no
O8 Dy1 O7 C35 -26.9(8) no
O1 Dy1 O8 C34 119.1(7) no
O1 Dy1 O8 C36 -83.6(10) no
O1W Dy1 O8 C34 -64.7(7) no
O1W Dy1 O8 C36 92.6(10) no
O2 Dy1 O8 C34 -172.8(7) no
O2 Dy1 O8 C36 -15.6(9) no
O3 Dy1 O8 C34 -120.9(7) no
O3 Dy1 O8 C36 36.4(10) no
O4 Dy1 O8 C34 -40.2(9) no
O4 Dy1 O8 C36 117.0(10) no
O5 Dy1 O8 C34 137.8(7) no
O5 Dy1 O8 C36 -65.0(11) no
O6 Dy1 O8 C34 55.7(8) no
O6 Dy1 O8 C36 -147.1(9) no
O7 Dy1 O8 C34 21.7(7) no
O7 Dy1 O8 C36 179.0(10) no
O15 Dy2 O13 C56 33.9(8) no
O16 Dy2 O13 C55 -42.6(11) no
O16 Dy2 O13 C56 120.7(8) no
O2W Dy2 O14 Zn4 -45.4(4) no
O2W Dy2 O14 C57 140.6(9) no
O9 Dy2 O14 Zn4 -106.0(4) no
O9 Dy2 O14 C57 79.9(9) no
O10 Dy2 O14 Zn4 -126.8(3) no
O10 Dy2 O14 C57 59.1(10) no
O11 Dy2 O14 Zn4 133.8(3) no
O11 Dy2 O14 C57 -40.2(10) no
O12 Dy2 O14 Zn4 97.5(3) no
O12 Dy2 O14 C57 -76.5(9) no
O13 Dy2 O14 Zn4 173.0(4) no
O13 Dy2 O14 C57 -1.0(8) no
O15 Dy2 O14 Zn4 21.1(3) no
O15 Dy2 O14 C57 -153.0(10) no
O16 Dy2 O14 Zn4 30.7(5) no
O16 Dy2 O14 C57 -143.4(8) no
O2W Dy2 O15 Zn4 89.3(4) no
O2W Dy2 O15 C67 -97.3(9) no
O9 Dy2 O15 Zn4 35.9(4) no
O9 Dy2 O15 C67 -150.7(9) no
O10 Dy2 O15 Zn4 109.5(5) no
O10 Dy2 O15 C67 -77.1(11) no
O11 Dy2 O15 Zn4 -153.0(3) no
O11 Dy2 O15 C67 20.4(10) no
O12 Dy2 O15 Zn4 -111.8(4) no
O12 Dy2 O15 C67 61.6(9) no
O13 Dy2 O15 Zn4 -51.1(4) no
O13 Dy2 O15 C67 122.4(9) no
O14 Dy2 O15 Zn4 -22.0(3) no
O14 Dy2 O15 C67 151.5(10) no
O16 Dy2 O15 Zn4 166.6(5) no
O16 Dy2 O15 C67 -20.0(9) no
O2W Dy2 O16 C68 98.9(8) no
O2W Dy2 O16 C72 -83.3(9) no
O9 Dy2 O16 C68 115.8(7) no
O9 Dy2 O16 C72 -66.4(9) no
O10 Dy2 O16 C68 171.0(7) no
O10 Dy2 O16 C72 -11.2(9) no
O11 Dy2 O16 C68 -127.2(8) no
O11 Dy2 O16 C72 50.6(9) no
O12 Dy2 O16 C68 -62.8(7) no
O12 Dy2 O16 C72 115.1(9) no
O13 Dy2 O16 C68 -88.2(9) no
O13 Dy2 O16 C72 89.7(9) no
O14 Dy2 O16 C68 7.8(9) no
O14 Dy2 O16 C72 -174.4(8) no
O15 Dy2 O16 C68 17.6(7) no
O15 Dy2 O16 C72 -164.5(9) no
O2W Dy2 O9 C37 -100.8(9) no
O2W Dy2 O9 C38 68.0(7) no
O10 Dy2 O9 C37 172.5(10) no
O10 Dy2 O9 C38 -18.7(7) no
O11 Dy2 O9 C37 145.7(8) no
O11 Dy2 O9 C38 -45.5(8) no
O12 Dy2 O9 C37 59.0(11) no
O12 Dy2 O9 C38 -132.2(7) no
O13 Dy2 O9 C37 74.9(9) no
O13 Dy2 O9 C38 -116.4(7) no
O14 Dy2 O9 C37 10.2(9) no
O14 Dy2 O9 C38 179.0(8) no
O15 Dy2 O9 C37 -43.1(10) no
O15 Dy2 O9 C38 125.7(7) no
O16 Dy2 O9 C37 -118.4(9) no
O16 Dy2 O9 C38 50.5(8) no
O2W Dy2 O10 Zn3 137.2(3) no
O2W Dy2 O10 C39 -45.8(7) no
O9 Dy2 O10 Zn3 -152.6(4) no
O9 Dy2 O10 C39 24.4(7) no
O11 Dy2 O10 Zn3 2.7(2) no
O11 Dy2 O10 C39 179.7(7) no
O12 Dy2 O10 Zn3 -9.9(4) no
O12 Dy2 O10 C39 167.1(6) no
O13 Dy2 O10 Zn3 -79.4(3) no
O13 Dy2 O10 C39 97.6(7) no
O14 Dy2 O10 Zn3 -129.5(3) no
O14 Dy2 O10 C39 47.6(8) no
O15 Dy2 O10 Zn3 117.1(5) no
O15 Dy2 O10 C39 -65.9(9) no
O16 Dy2 O10 Zn3 68.3(3) no
O16 Dy2 O10 C39 -114.7(7) no
O2W Dy2 O11 Zn3 -57.1(4) no
O2W Dy2 O11 C49 117.7(8) no
O9 Dy2 O11 Zn3 22.6(4) no
O9 Dy2 O11 C49 -162.6(8) no
O10 Dy2 O11 Zn3 -2.8(2) no
O10 Dy2 O11 C49 172.0(8) no
O12 Dy2 O11 Zn3 165.8(4) no
O12 Dy2 O11 C49 -19.4(8) no
O13 Dy2 O11 Zn3 89.6(3) no
O13 Dy2 O11 C49 -95.7(8) no
O14 Dy2 O11 Zn3 123.8(4) no
O14 Dy2 O11 C49 -61.4(9) no
O15 Dy2 O11 Zn3 -147.9(3) no
O15 Dy2 O11 C49 26.9(9) no
O16 Dy2 O11 Zn3 -110.6(3) no
O16 Dy2 O11 C49 64.1(8) no
O2W Dy2 O12 C50 -90.0(8) no
O2W Dy2 O12 C54 82.0(9) no
O9 Dy2 O12 C50 121.7(8) no
O9 Dy2 O12 C54 -66.3(10) no
O10 Dy2 O12 C50 29.2(9) no
O10 Dy2 O12 C54 -158.8(8) no
O11 Dy2 O12 C50 16.0(7) no
O11 Dy2 O12 C54 -172.0(9) no
O13 Dy2 O12 C50 105.8(8) no
O13 Dy2 O12 C54 -82.2(9) no
O14 Dy2 O12 C50 168.4(8) no
O14 Dy2 O12 C54 -19.6(8) no
O15 Dy2 O12 C50 -125.0(8) no
O15 Dy2 O12 C54 47.0(8) no
O16 Dy2 O12 C50 -60.2(8) no
O16 Dy2 O12 C54 111.8(9) no
O2W Dy2 O13 C55 126.8(9) no
O2W Dy2 O13 C56 -70.0(9) no
O9 Dy2 O13 C55 120.4(9) no
O9 Dy2 O13 C56 -76.3(8) no
O10 Dy2 O13 C55 60.8(9) no
O10 Dy2 O13 C56 -136.0(8) no
O11 Dy2 O13 C55 -5.6(9) no
O11 Dy2 O13 C56 157.7(8) no
O12 Dy2 O13 C55 -68.2(9) no
O12 Dy2 O13 C56 95.0(8) no
O14 Dy2 O13 C55 -159.5(10) no
O14 Dy2 O13 C56 3.7(7) no
O15 Dy2 O13 C55 -129.4(9) no
O22 Dy3 O18 C75 69.0(8) no
O23 Dy3 O18 Zn5 146.0(2) no
O23 Dy3 O18 C75 -19.3(8) no
O24 Dy3 O18 Zn5 106.8(3) no
O24 Dy3 O18 C75 -58.4(7) no
O3W Dy3 O19 Zn5 -142.3(3) no
O3W Dy3 O19 C85 46.5(7) no
O17 Dy3 O19 Zn5 6.8(4) no
O17 Dy3 O19 C85 -164.3(6) no
O18 Dy3 O19 Zn5 -2.6(2) no
O18 Dy3 O19 C85 -173.8(7) no
O20 Dy3 O19 Zn5 147.3(3) no
O20 Dy3 O19 C85 -23.8(7) no
O21 Dy3 O19 Zn5 77.8(3) no
O21 Dy3 O19 C85 -93.4(7) no
O22 Dy3 O19 Zn5 131.8(3) no
O22 Dy3 O19 C85 -39.3(8) no
O23 Dy3 O19 Zn5 -114.9(4) no
O23 Dy3 O19 C85 74.0(8) no
O24 Dy3 O19 Zn5 -70.5(3) no
O24 Dy3 O19 C85 118.3(7) no
O3W Dy3 O20 C86 -66.8(6) no
O3W Dy3 O20 C90 85.0(9) no
O17 Dy3 O20 C86 133.3(6) no
O17 Dy3 O20 C90 -74.9(10) no
O18 Dy3 O20 C86 51.0(6) no
O18 Dy3 O20 C90 -157.2(8) no
O19 Dy3 O20 C86 19.3(6) no
O19 Dy3 O20 C90 171.1(9) no
O21 Dy3 O20 C86 121.2(6) no
O21 Dy3 O20 C90 -87.1(8) no
O22 Dy3 O20 C86 -172.5(6) no
O22 Dy3 O20 C90 -20.7(8) no
O23 Dy3 O20 C86 -122.3(6) no
O23 Dy3 O20 C90 29.5(9) no
O24 Dy3 O20 C86 -43.5(7) no
O24 Dy3 O20 C90 108.3(8) no
O3W Dy3 O21 C91 -124.4(9) no
O3W Dy3 O21 C92 73.2(8) no
O17 Dy3 O21 C91 73.4(9) no
O17 Dy3 O21 C92 -89.1(7) no
O18 Dy3 O21 C91 10.4(9) no
O18 Dy3 O21 C92 -152.1(8) no
O19 Dy3 O21 C91 -55.5(9) no
O19 Dy3 O21 C92 142.1(7) no
O20 Dy3 O21 C91 -113.6(9) no
O20 Dy3 O21 C92 84.0(7) no
O22 Dy3 O21 C91 166.2(10) no
O22 Dy3 O21 C92 3.8(7) no
O23 Dy3 O21 C91 132.5(9) no
O24 Dy3 O21 C91 46.6(11) no
O24 Dy3 O21 C92 -115.8(8) no
O3W Dy3 O22 Zn6 49.5(3) no
O3W Dy3 O22 C93 -146.6(8) no
O17 Dy3 O22 Zn6 -94.9(3) no
O17 Dy3 O22 C93 69.0(8) no
O18 Dy3 O22 Zn6 -132.2(3) no
O18 Dy3 O22 C93 31.7(10) no
O19 Dy3 O22 Zn6 125.7(3) no
O19 Dy3 O22 C93 -70.4(9) no
O20 Dy3 O22 Zn6 111.7(3) no
O20 Dy3 O22 C93 -84.4(8) no
O21 Dy3 O22 Zn6 -169.5(4) no
O21 Dy3 O22 C93 -5.6(7) no
O23 Dy3 O22 Zn6 -20.9(3) no
O23 Dy3 O22 C93 143.0(9) no
O24 Dy3 O22 Zn6 -25.6(5) no
O24 Dy3 O22 C93 138.3(7) no
O3W Dy3 O23 Zn6 -83.3(3) no
O3W Dy3 O23 C107 92.3(9) no
O17 Dy3 O23 Zn6 114.0(3) no
O17 Dy3 O23 C107 -70.5(9) no
O18 Dy3 O23 Zn6 154.6(3) no
O18 Dy3 O23 C107 -29.9(10) no
O19 Dy3 O23 Zn6 -110.7(4) no
O19 Dy3 O23 C107 64.9(11) no
O20 Dy3 O23 Zn6 -32.3(4) no
O20 Dy3 O23 C107 143.3(9) no
O21 Dy3 O23 Zn6 54.5(4) no
O21 Dy3 O23 C107 -129.9(9) no
O22 Dy3 O23 Zn6 21.7(3) no
O22 Dy3 O23 C107 -162.8(10) no
O24 Dy3 O23 Zn6 -162.6(4) no
O24 Dy3 O23 C107 13.0(9) no
O3W Dy3 O24 C106 -93.5(9) no
O3W Dy3 O24 C108 87.2(9) no
O17 Dy3 O24 C106 66.3(9) no
O17 Dy3 O24 C108 -113.0(9) no
O18 Dy3 O24 C106 130.7(9) no
O18 Dy3 O24 C108 -48.6(9) no
O19 Dy3 O24 C106 -166.2(9) no
O19 Dy3 O24 C108 14.5(9) no
O20 Dy3 O24 C106 -115.5(9) no
O20 Dy3 O24 C108 65.2(10) no
O21 Dy3 O24 C106 92.7(10) no
O21 Dy3 O24 C108 -86.6(10) no
O22 Dy3 O24 C106 -7.0(10) no
O22 Dy3 O24 C108 173.7(9) no
O23 Dy3 O24 C106 -11.9(9) no
O23 Dy3 O24 C108 168.8(10) no
O23 Dy3 O17 C74 118.9(7) no
O24 Dy3 O17 C73 -111.7(8) no
O3W Dy3 O17 C73 -76.8(9) no
O3W Dy3 O17 C74 89.3(8) no
O18 Dy3 O17 C73 171.6(8) no
O18 Dy3 O17 C74 -22.3(7) no
O19 Dy3 O17 C73 161.9(7) no
O19 Dy3 O17 C74 -32.0(8) no
O20 Dy3 O17 C73 70.5(9) no
O20 Dy3 O17 C74 -123.4(7) no
O21 Dy3 O17 C73 82.6(8) no
O21 Dy3 O17 C74 -111.3(7) no
O22 Dy3 O17 C73 19.0(8) no
O22 Dy3 O17 C74 -174.9(7) no
O23 Dy3 O17 C73 -47.3(8) no
O19 Dy3 O18 Zn5 2.6(2) no
O23 Dy3 O21 C92 -29.9(8) no
O24 Dy3 O17 C74 54.4(7) no
O3W Dy3 O18 Zn5 52.2(4) no
O3W Dy3 O18 C75 -113.1(8) no
O17 Dy3 O18 Zn5 -169.0(3) no
O17 Dy3 O18 C75 25.8(7) no
O20 Dy3 O18 C75 167.6(7) no
O19 Dy3 O18 C75 -162.6(8) no
O20 Dy3 O18 Zn5 -27.2(3) no
O22 Dy3 O18 Zn5 -125.7(3) no
O21 Dy3 O18 Zn5 -92.6(3) no
O21 Dy3 O18 C75 102.2(8) no
O31 Dy4 O29 C126 -154.2(7) no
O29 Dy4 O31 Zn8 -29.5(4) no
O29 Dy4 O31 C115 172.1(7) no
O32 Dy4 O29 C122 143.5(5) no
O30 Dy4 O31 C115 -158.7(7) no
O32 Dy4 O31 Zn8 -169.1(4) no
O32 Dy4 O31 C115 32.5(7) no
O4W Dy4 O32 C109 -62.4(10) no
O4W Dy4 O32 C110 88.9(8) no
O25 Dy4 O32 C109 88.6(9) no
O25 Dy4 O32 C110 -120.1(7) no
O26 Dy4 O32 C109 24.1(8) no
O26 Dy4 O32 C110 175.4(7) no
O27 Dy4 O32 C109 -44.9(8) no
O27 Dy4 O32 C110 106.3(7) no
O28 Dy4 O32 C109 -108.1(9) no
O28 Dy4 O32 C110 43.2(7) no
O29 Dy4 O32 C109 74.9(9) no
O30 Dy4 O31 Zn8 -0.3(2) no
O30 Dy4 O32 C109 164.2(8) no
O30 Dy4 O32 C110 -44.5(7) no
O31 Dy4 O32 C109 177.4(9) no
O31 Dy4 O32 C110 -31.3(6) no
O32 Dy4 O28 C144 -111.5(11) no
O4W Dy4 O29 C122 -61.9(5) no
O4W Dy4 O25 C127 -93.2(8) no
O4W Dy4 O25 C128 76.6(7) no
O26 Dy4 O25 C127 -168.8(9) no
O26 Dy4 O25 C128 1.0(6) no
O27 Dy4 O25 C127 165.3(8) no
O27 Dy4 O25 C128 -24.9(7) no
O28 Dy4 O25 C127 60.2(11) no
O28 Dy4 O25 C128 -130.0(7) no
O29 Dy4 O25 C127 -80.7(8) no
O29 Dy4 O25 C128 89.1(6) no
O30 Dy4 O25 C127 -22.5(8) no
O30 Dy4 O25 C128 147.3(7) no
O31 Dy4 O25 C127 44.7(8) no
O31 Dy4 O25 C128 -145.5(7) no
O32 Dy4 O25 C127 108.0(8) no
O32 Dy4 O25 C128 -82.2(7) no
O4W Dy4 O26 Zn7 49.2(3) no
O4W Dy4 O26 C129 -135.3(8) no
O25 Dy4 O26 Zn7 -179.4(4) no
O25 Dy4 O26 C129 -3.9(7) no
O27 Dy4 O26 Zn7 -22.0(3) no
O27 Dy4 O26 C129 153.5(8) no
O28 Dy4 O26 Zn7 -21.7(5) no
O28 Dy4 O26 C129 153.8(7) no
O29 Dy4 O32 C110 -133.8(7) no
O30 Dy4 O26 C129 -55.1(9) no
O31 Dy4 O26 Zn7 -129.4(3) no
O31 Dy4 O26 C129 46.1(9) no
O32 Dy4 O26 Zn7 -95.6(3) no
O32 Dy4 O26 C129 79.9(8) no
O4W Dy4 O27 Zn7 -81.7(3) no
O4W Dy4 O27 C139 70.7(8) no
O25 Dy4 O27 Zn7 47.2(4) no
O25 Dy4 O27 C139 -160.3(7) no
O26 Dy4 O27 Zn7 22.2(3) no
O26 Dy4 O27 C139 174.6(8) no
O28 Dy4 O27 Zn7 -157.6(4) no
O28 Dy4 O27 C139 -5.1(8) no
O29 Dy4 O27 Zn7 -34.7(4) no
O29 Dy4 O27 C139 117.8(8) no
O30 Dy4 O27 Zn7 -117.8(4) no
O30 Dy4 O27 C139 34.6(10) no
O31 Dy4 O27 Zn7 151.3(3) no
O31 Dy4 O27 C139 -56.3(8) no
O32 Dy4 O27 Zn7 108.5(3) no
O32 Dy4 O27 C139 -99.0(8) no
O4W Dy4 O28 C140 -75.5(7) no
O4W Dy4 O28 C144 94.2(11) no
O25 Dy4 O28 C140 125.8(8) no
O25 Dy4 O28 C144 -64.4(13) no
O26 Dy4 O28 C140 7.4(8) no
O26 Dy4 O28 C144 177.1(10) no
O27 Dy4 O28 C140 7.7(6) no
O27 Dy4 O28 C144 177.4(11) no
O29 Dy4 O28 C140 -103.5(7) no
O29 Dy4 O28 C144 66.3(11) no
O30 Dy4 O28 C140 -152.7(7) no
O30 Dy4 O28 C144 17.1(11) no
O31 Dy4 O28 C140 141.9(7) no
O31 Dy4 O28 C144 -48.4(10) no
O32 Dy4 O28 C140 78.8(7) no
O32 Dy4 O30 C121 -171.7(7) no
O4W Dy4 O31 Zn8 50.7(4) no
O4W Dy4 O29 C126 83.2(8) no
O25 Dy4 O29 C122 128.7(5) no
O25 Dy4 O29 C126 -86.2(8) no
O26 Dy4 O29 C122 -165.4(5) no
O26 Dy4 O29 C126 -20.2(8) no
O27 Dy4 O29 C122 -113.3(5) no
O27 Dy4 O29 C126 31.8(8) no
O28 Dy4 O29 C122 -32.6(6) no
O28 Dy4 O29 C126 112.5(8) no
O30 Dy4 O29 C122 29.1(5) no
O30 Dy4 O29 C126 174.2(8) no
O31 Dy4 O29 C122 60.7(6) no
O31 Dy4 O30 C121 175.6(8) no
O32 Dy4 O29 C126 -71.4(8) no
O4W Dy4 O30 Zn8 -141.8(3) no
O4W Dy4 O30 C121 33.5(7) no
O25 Dy4 O30 Zn8 86.1(3) no
O25 Dy4 O30 C121 -98.7(7) no
O26 Dy4 O30 Zn8 130.4(3) no
O26 Dy4 O30 C121 -54.4(8) no
O27 Dy4 O30 Zn8 -106.1(4) no
O27 Dy4 O30 C121 69.2(8) no
O28 Dy4 O30 Zn8 -71.4(3) no
O28 Dy4 O30 C121 103.9(7) no
O29 Dy4 O30 Zn8 150.5(4) no
O29 Dy4 O30 C121 -34.2(7) no
O31 Dy4 O30 Zn8 0.3(2) no
O29 Dy4 O26 Zn7 111.8(3) no
O32 Dy4 O30 Zn8 13.1(4) no
O30 Dy4 O26 Zn7 129.5(3) no
O27 Dy4 O31 C115 -13.7(8) no
O4W Dy4 O31 C115 -107.8(7) no
O25 Dy4 O31 Zn8 -87.7(3) no
O25 Dy4 O31 C115 113.9(7) no
O26 Dy4 O31 Zn8 -131.2(3) no
O26 Dy4 O31 C115 70.4(7) no
O27 Dy4 O31 Zn8 144.7(3) no
O29 Dy4 O26 C129 -72.7(8) no
O28 Dy4 O31 Zn8 98.5(3) no
O28 Dy4 O31 C115 -59.9(7) no
N4 Zn1 N3 C27 29.5(8) no
Cl2 Zn1 O6 C21 -93.1(8) no
O7 Zn1 O6 C21 157.7(9) no
Cl2 Zn1 O6 Dy1 110.3(3) no
N4 Zn1 N3 C26 -151.2(11) no
N3 Zn1 O6 C21 15.7(8) no
N4 Zn1 O6 Dy1 -66.1(5) no
N4 Zn1 O6 C21 90.5(9) no
Cl2 Zn1 O7 Dy1 -116.1(3) no
Cl2 Zn1 O7 C35 60.1(8) no
O6 Zn1 O7 Dy1 -1.2(3) no
O6 Zn1 O7 C35 175.0(8) no
N3 Zn1 O7 Dy1 67.7(7) no
N3 Zn1 O7 C35 -116.1(8) no
N4 Zn1 O7 Dy1 137.1(4) no
N4 Zn1 O7 C35 -46.7(8) no
Cl2 Zn1 N3 C26 103.0(10) no
O7 Zn1 O6 Dy1 1.1(3) no
Cl2 Zn1 N3 C27 -76.3(8) no
N3 Zn1 O6 Dy1 -141.0(4) no
O7 Zn1 N3 C26 -80.7(12) no
O7 Zn1 N3 C27 100.0(9) no
O7 Zn1 N4 C28 -149.7(8) no
O7 Zn1 N4 C29 35.1(11) no
N3 Zn1 N4 C28 -8.2(8) no
Cl2 Zn1 N4 C28 97.6(8) no
Cl2 Zn1 N4 C29 -77.7(11) no
O6 Zn1 N4 C28 -85.7(9) no
O6 Zn1 N4 C29 99.0(11) no
N3 Zn1 N4 C29 176.5(11) no
O6 Zn1 N3 C26 -15.8(11) no
O6 Zn1 N3 C27 164.9(8) no
N2 Zn2 N1 C8 146.8(15) no
O3 Zn2 O2 Dy1 22.1(3) no
N2 Zn2 N1 C9 -29.0(9) no
O3 Zn2 N1 C9 -102.0(10) no
O3 Zn2 O2 C7 -150.3(9) no
N1 Zn2 O2 Dy1 164.9(4) no
N1 Zn2 O2 C7 -7.5(8) no
N2 Zn2 O2 Dy1 94.4(6) no
N2 Zn2 O2 C7 -78.0(10) no
Cl1 Zn2 O3 Dy1 84.6(3) no
Cl1 Zn2 O3 C13 -112.2(10) no
O2 Zn2 O3 Dy1 -21.4(3) no
O2 Zn2 O3 C13 141.8(10) no
N1 Zn2 O3 Dy1 -90.8(7) no
N1 Zn2 O3 C13 72.4(12) no
N2 Zn2 O3 Dy1 -160.6(5) no
Cl1 Zn2 O2 Dy1 -80.1(3) no
Cl1 Zn2 O2 C7 107.6(8) no
Cl1 Zn2 N2 C11 109.8(13) no
O2 Zn2 N1 C9 -167.8(9) no
O3 Zn2 N1 C8 73.8(16) no
O2 Zn2 N1 C8 8.0(14) no
O3 Zn2 N2 C11 3.8(14) no
N1 Zn2 N2 C10 35.9(10) no
Cl1 Zn2 N2 C10 -76.2(10) no
O3 Zn2 N2 C10 177.8(10) no
O2 Zn2 N2 C10 109.6(9) no
O2 Zn2 N2 C11 -64.4(16) no
N1 Zn2 N2 C11 -138.2(14) no
Cl1 Zn2 N1 C9 82.9(9) no
N2 Zn2 O3 C13 2.6(10) no
Cl1 Zn2 N1 C8 -101.3(14) no
Cl3 Zn3 O10 C39 -68.5(6) no
N6 Zn3 O11 Dy2 149.3(4) no
N6 Zn3 O11 C49 -25.5(8) no
N5 Zn3 O11 C49 -102.2(9) no
Cl3 Zn3 O10 Dy2 108.9(2) no
O10 Zn3 N5 C44 -33.9(10) no
O10 Zn3 N5 C45 152.2(9) no
O11 Zn3 N5 C44 -99.4(10) no
O11 Zn3 N5 C45 86.7(10) no
N6 Zn3 N5 C44 -179.0(10) no
N6 Zn3 N5 C45 7.1(9) no
Cl3 Zn3 N6 C46 78.5(9) no
Cl3 Zn3 N6 C47 -98.6(12) no
O10 Zn3 N6 C46 -102.0(10) no
O10 Zn3 N6 C47 81.0(14) no
O11 Zn3 N6 C46 -165.7(9) no
O11 Zn3 N6 C47 17.3(12) no
N5 Zn3 O11 Dy2 72.7(6) no
Cl3 Zn3 N5 C44 77.5(10) no
Cl3 Zn3 N5 C45 -96.4(9) no
N6 Zn3 O10 Dy2 -70.7(7) no
N6 Zn3 O10 C39 112.0(8) no
Cl3 Zn3 O11 Dy2 -104.2(2) no
O11 Zn3 O10 Dy2 -3.0(2) no
O11 Zn3 O10 C39 179.7(6) no
N5 Zn3 O10 Dy2 -142.6(4) no
N5 Zn3 O10 C39 40.1(6) no
N5 Zn3 N6 C47 154.6(12) no
O10 Zn3 O11 Dy2 2.9(2) no
O10 Zn3 O11 C49 -172.0(8) no
Cl3 Zn3 O11 C49 81.0(8) no
N5 Zn3 N6 C46 -28.3(9) no
O15 Zn4 O14 C57 151.0(9) no
N7 Zn4 O14 Dy2 -174.7(4) no
O15 Zn4 O14 Dy2 -23.2(3) no
Cl4 Zn4 N7 C62 102.3(12) no
O14 Zn4 N7 C62 -3.5(12) no
O14 Zn4 N7 C63 171.0(9) no
O15 Zn4 N7 C62 -68.0(15) no
O15 Zn4 N7 C63 106.5(10) no
N8 Zn4 N7 C62 -140.3(13) no
N8 Zn4 N7 C63 34.3(9) no
Cl4 Zn4 N8 C64 87.7(10) no
Cl4 Zn4 N8 C65 -100.6(13) no
O14 Zn4 N8 C64 -93.1(10) no
O14 Zn4 N8 C65 78.6(14) no
O15 Zn4 N8 C64 -163.7(10) no
O15 Zn4 N8 C65 8.0(13) no
Cl4 Zn4 N7 C63 -83.2(9) no
N8 Zn4 O15 C67 -12.6(10) no
Cl4 Zn4 O14 Dy2 80.5(3) no
Cl4 Zn4 O14 C57 -105.2(9) no
Cl4 Zn4 O15 C67 107.4(9) no
O14 Zn4 O15 Dy2 23.1(3) no
O14 Zn4 O15 C67 -150.3(10) no
N7 Zn4 O14 C57 -0.4(9) no
N8 Zn4 O14 Dy2 -98.7(5) no
N8 Zn4 O14 C57 75.6(10) no
Cl4 Zn4 O15 Dy2 -79.3(3) no
N7 Zn4 N8 C65 158.5(14) no
N7 Zn4 O15 C67 -82.4(12) no
N8 Zn4 O15 Dy2 160.7(4) no
N7 Zn4 O15 Dy2 90.9(7) no
N7 Zn4 N8 C64 -13.2(10) no
Cl5 Zn5 N9 C81 -75.1(8) no
O18 Zn5 N9 C80 -14.8(11) no
Cl5 Zn5 N9 C80 100.9(10) no
N10 Zn5 O19 C85 -42.4(7) no
N9 Zn5 O19 C85 -114.5(7) no
Cl5 Zn5 O18 Dy3 104.2(2) no
Cl5 Zn5 O18 C75 -90.6(7) no
O19 Zn5 O18 Dy3 -2.7(2) no
O19 Zn5 O18 C75 162.5(8) no
N9 Zn5 O18 Dy3 -147.0(3) no
N9 Zn5 O18 C75 18.3(8) no
N10 Zn5 O18 Dy3 -70.2(6) no
N10 Zn5 O18 C75 95.0(9) no
Cl5 Zn5 O19 Dy3 -108.6(2) no
Cl5 Zn5 O19 C85 63.7(6) no
O18 Zn5 O19 Dy3 2.8(2) no
N9 Zn5 N10 C82 -9.4(9) no
N9 Zn5 N10 C83 178.0(11) no
O18 Zn5 O19 C85 175.1(6) no
N9 Zn5 O19 Dy3 73.2(6) no
N10 Zn5 O19 Dy3 145.3(4) no
Cl5 Zn5 N10 C83 -76.3(10) no
O18 Zn5 N9 C81 169.1(8) no
O19 Zn5 N9 C80 -80.8(12) no
O19 Zn5 N9 C81 103.2(9) no
N10 Zn5 N9 C80 -154.5(11) no
N10 Zn5 N9 C81 29.4(8) no
Cl5 Zn5 N10 C82 96.3(9) no
O19 Zn5 N10 C82 -152.8(9) no
O18 Zn5 N10 C82 -89.0(10) no
O18 Zn5 N10 C83 98.4(11) no
O19 Zn5 N10 C83 34.6(10) no
O23 Zn6 N11 C99 -112.7(9) no
Cl6 Zn6 O22 Dy3 -78.8(3) no
Cl6 Zn6 O22 C93 117.2(8) no
O22 Zn6 N11 C99 -173.4(9) no
O23 Zn6 O22 Dy3 22.5(3) no
O23 Zn6 O22 C93 -141.5(9) no
N11 Zn6 O22 Dy3 171.6(4) no
N11 Zn6 O22 C93 7.6(9) no
N12 Zn6 O22 Dy3 98.9(5) no
N12 Zn6 O22 C93 -65.1(10) no
Cl6 Zn6 O23 Dy3 83.8(3) no
Cl6 Zn6 O23 C107 -91.9(9) no
O22 Zn6 O23 Dy3 -22.9(3) no
O22 Zn6 O23 C107 161.4(9) no
N11 Zn6 O23 Dy3 -86.7(7) no
N11 Zn6 O23 C107 97.6(10) no
N11 Zn6 N12 C101 -158.0(13) no
N12 Zn6 O23 Dy3 -159.9(4) no
N12 Zn6 O23 C107 24.5(9) no
O23 Zn6 N11 C98 55.5(15) no
O22 Zn6 N11 C98 -5.2(12) no
O22 Zn6 N12 C101 -82.5(13) no
O23 Zn6 N12 C100 160.1(9) no
N12 Zn6 N11 C98 131.9(13) no
N12 Zn6 N11 C99 -36.3(9) no
Cl6 Zn6 N12 C100 -92.9(9) no
Cl6 Zn6 N12 C101 95.1(12) no
O22 Zn6 N12 C100 89.5(10) no
Cl6 Zn6 N11 C99 77.1(9) no
O23 Zn6 N12 C101 -11.8(12) no
N11 Zn6 N12 C100 13.9(9) no
Cl6 Zn6 N11 C98 -114.8(12) no
Cl7 Zn7 O26 C129 104.0(7) no
N15 Zn7 O27 C139 115.5(8) no
N16 Zn7 O27 Dy4 -165.1(4) no
Cl7 Zn7 O26 Dy4 -80.4(2) no
N16 Zn7 O27 C139 40.0(8) no
Cl7 Zn7 N15 C134 -99.8(11) no
Cl7 Zn7 N15 C135 80.3(7) no
O26 Zn7 N15 C134 9.9(11) no
O26 Zn7 N15 C135 -170.1(7) no
O27 Zn7 N15 C134 72.6(13) no
O27 Zn7 N15 C135 -107.4(8) no
N16 Zn7 N15 C134 149.3(11) no
N16 Zn7 N15 C135 -30.7(7) no
Cl7 Zn7 N16 C136 -101.1(7) no
Cl7 Zn7 N16 C137 82.5(10) no
Cl7 Zn7 O27 C139 -72.0(8) no
O26 Zn7 O27 Dy4 -23.5(3) no
O26 Zn7 O27 C139 -178.4(8) no
N15 Zn7 O27 Dy4 -89.7(6) no
O27 Zn7 N16 C136 151.3(7) no
O27 Zn7 N16 C137 -25.1(10) no
N15 Zn7 N16 C136 8.7(7) no
N15 Zn7 N16 C137 -167.7(10) no
Cl7 Zn7 O27 Dy4 82.9(3) no
O27 Zn7 O26 Dy4 23.4(3) no
O27 Zn7 O26 C129 -152.2(8) no
N15 Zn7 O26 Dy4 168.6(4) no
N15 Zn7 O26 C129 -7.0(8) no
N16 Zn7 O26 Dy4 92.5(6) no
N16 Zn7 O26 C129 -83.1(9) no
O26 Zn7 N16 C136 86.1(8) no
O26 Zn7 N16 C137 -90.3(11) no
Cl8 Zn8 O30 Dy4 -115.9(2) no
N13 Zn8 O31 Dy4 -143.6(3) no
O30 Zn8 O31 Dy4 0.3(2) no
O30 Zn8 O31 C115 157.1(8) no
N14 Zn8 O31 C115 87.9(8) no
Cl8 Zn8 N13 C116 106.1(10) no
Cl8 Zn8 N13 C117 -72.9(8) no
O30 Zn8 N13 C116 -76.2(12) no
O30 Zn8 N13 C117 104.8(8) no
O31 Zn8 N13 C116 -13.1(10) no
O31 Zn8 N13 C117 167.9(8) no
N14 Zn8 N13 C116 -147.9(11) no
N14 Zn8 N13 C117 33.2(8) no
Cl8 Zn8 N14 C118 96.7(8) no
Cl8 Zn8 N14 C119 -85.2(10) no
O30 Zn8 N14 C118 -151.7(8) no
O30 Zn8 N14 C119 26.4(10) no
N13 Zn8 O31 C115 13.2(8) no
N14 Zn8 O31 Dy4 -68.8(5) no
N13 Zn8 N14 C118 -9.2(8) no
N13 Zn8 N14 C119 168.8(10) no
N14 Zn8 O30 Dy4 136.7(4) no
N14 Zn8 O30 C121 -38.8(7) no
Cl8 Zn8 O30 C121 68.6(7) no
O31 Zn8 O30 Dy4 -0.3(2) no
O31 Zn8 O30 C121 -175.8(7) no
N13 Zn8 O30 Dy4 66.4(6) no
N13 Zn8 O30 C121 -109.1(8) no
Cl8 Zn8 O31 C115 -95.5(8) no
Cl8 Zn8 O31 Dy4 107.8(2) no
O31 Zn8 N14 C119 91.7(10) no
O31 Zn8 N14 C118 -86.4(8) no
Dy1 O1 C2 C3 179.2(10) no
C1 O1 C2 C3 -5.1(18) no
C1 O1 C2 C7 174.9(11) no
Dy1 O1 C2 C7 -0.9(12) no
Zn2 O2 C7 C6 2.1(15) no
Dy1 O2 C7 C6 -168.7(8) no
Dy1 O2 C7 C2 8.7(13) no
Zn2 O2 C7 C2 179.4(7) no
Dy1 O3 C13 C12 154.0(10) no
Zn2 O3 C13 C12 -6.1(18) no
Zn2 O3 C13 C14 175.4(8) no
Dy1 O3 C13 C14 -24.5(14) no
Dy1 O4 C14 C13 22.6(11) no
C18 O4 C14 C15 29.7(16) no
C18 O4 C14 C13 -156.1(11) no
Dy1 O4 C14 C15 -151.6(10) no
Dy1 O5 C20 C25 -152.6(10) no
C19 O5 C20 C25 8.7(17) no
C19 O5 C20 C21 -175.8(10) no
Dy1 O5 C20 C21 22.9(12) no
Dy1 O6 C21 C20 -31.4(12) no
Dy1 O6 C21 C22 145.7(9) no
Zn1 O6 C21 C22 -7.9(15) no
Zn1 O6 C21 C20 175.0(7) no
Dy1 O7 C35 C34 28.8(13) no
Dy1 O7 C35 C30 -147.7(9) no
Zn1 O7 C35 C34 -146.7(8) no
Zn1 O7 C35 C30 36.8(13) no
C36 O8 C34 C33 -0.6(16) no
Dy1 O8 C34 C35 -17.3(11) no
Dy1 O8 C34 C33 160.1(10) no
C36 O8 C34 C35 -178.0(10) no
Zn2 N1 C8 C6 -3(2) no
C8 N1 C9 C10 -159.5(14) no
Zn2 N1 C9 C10 17.0(15) no
C9 N1 C8 C6 172.5(13) no
C11 N2 C10 C9 136.9(16) no
Zn2 N2 C10 C9 -37.2(16) no
Zn2 N2 C11 C12 -7(2) no
C10 N2 C11 C12 179.7(14) no
C26 N3 C27 C28 135.9(12) no
C27 N3 C26 C22 -172.8(12) no
Zn1 N3 C27 C28 -44.7(11) no
Zn1 N3 C26 C22 8(2) no
Zn1 N4 C28 C27 -14.0(13) no
C29 N4 C28 C27 161.5(12) no
Zn1 N4 C29 C30 -11.1(19) no
C28 N4 C29 C30 173.9(12) no
O1 C2 C7 O2 -4.2(14) no
O1 C2 C7 C6 173.3(10) no
C3 C2 C7 O2 175.7(10) no
C3 C2 C7 C6 -6.8(16) no
C7 C2 C3 C4 4.1(18) no
O1 C2 C3 C4 -176.0(11) no
C2 C3 C4 C5 0.7(19) no
C3 C4 C5 C6 -2.6(19) no
C4 C5 C6 C7 -0.4(18) no
C4 C5 C6 C8 175.8(12) no
C5 C6 C7 C2 4.8(16) no
C5 C6 C7 O2 -177.8(10) no
C5 C6 C8 N1 177.8(14) no
C7 C6 C8 N1 -6(2) no
C8 C6 C7 O2 6.2(18) no
C8 C6 C7 C2 -171.2(11) no
C37 O9 C38 C43 6.5(17) no
N1 C9 C10 N2 14.5(19) no
C37 O9 C38 C39 -175.1(9) no
Dy2 O9 C38 C43 -164.2(11) no
Dy2 O9 C38 C39 14.1(11) no
Dy2 O10 C39 C38 -27.0(12) no
Dy2 O10 C39 C40 155.3(8) no
Zn3 O10 C39 C38 149.7(8) no
Zn3 O10 C39 C40 -27.9(12) no
N2 C11 C12 C13 4(2) no
N2 C11 C12 C17 179.9(15) no
Dy2 O11 C49 C48 -153.0(9) no
Zn3 O11 C49 C50 -165.6(8) no
Dy2 O11 C49 C50 20.5(14) no
Zn3 O11 C49 C48 20.9(15) no
C11 C12 C17 C16 -177.7(13) no
Dy2 O12 C50 C51 164.9(10) no
C11 C12 C13 C14 -178.3(12) no
C17 C12 C13 O3 -172.6(12) no
C17 C12 C13 C14 5.8(18) no
C54 O12 C50 C51 -7.0(18) no
C13 C12 C17 C16 -2(2) no
C11 C12 C13 O3 3(2) no
Dy2 O12 C50 C49 -13.4(13) no
C54 O12 C50 C49 174.7(11) no
O3 C13 C14 O4 -1.6(15) no
C12 C13 C14 C15 -5.6(17) no
Dy2 O13 C56 C57 -6.0(13) no
C12 C13 C14 O4 179.8(10) no
Dy2 O13 C56 C61 176.1(10) no
O3 C13 C14 C15 173.0(11) no
C55 O13 C56 C57 158.4(11) no
C55 O13 C56 C61 -19.5(17) no
O4 C14 C15 C16 175.1(12) no
Zn4 O14 C57 C58 5.9(16) no
Dy2 O14 C57 C56 -1.8(15) no
C13 C14 C15 C16 1.0(19) no
Zn4 O14 C57 C56 -174.6(8) no
Dy2 O14 C57 C58 178.6(9) no
Zn4 O15 C67 C68 -169.1(8) no
Zn4 O15 C67 C66 10.9(18) no
C14 C15 C16 C17 3(2) no
Dy2 O15 C67 C66 -161.0(10) no
Dy2 O15 C67 C68 19.0(15) no
C72 O16 C68 C69 -16.2(17) no
Dy2 O16 C68 C67 -16.4(13) no
C72 O16 C68 C67 165.6(11) no
C15 C16 C17 C12 -3(2) no
Dy2 O16 C68 C69 161.8(10) no
C21 C20 C25 C24 2.8(19) no
O5 C20 C25 C24 178.0(12) no
O5 C20 C21 C22 -175.0(10) no
O5 C20 C21 O6 2.2(14) no
C25 C20 C21 C22 0.8(17) no
C25 C20 C21 O6 178.0(10) no
O6 C21 C22 C23 179.5(11) no
O6 C21 C22 C26 -7.1(18) no
C20 C21 C22 C23 -3.5(17) no
C20 C21 C22 C26 169.9(11) no
C23 C22 C26 N3 -179.2(13) no
C21 C22 C26 N3 7(2) no
C21 C22 C23 C24 3(2) no
C26 C22 C23 C24 -170.8(13) no
C22 C23 C24 C25 1(2) no
C23 C24 C25 C20 -3(2) no
N3 C27 C28 N4 38.0(14) no
N4 C29 C30 C31 167.5(13) no
N4 C29 C30 C35 -17(2) no
C31 C30 C35 C34 2.2(17) no
C31 C30 C35 O7 178.5(10) no
C35 C30 C31 C32 -0.2(17) no
C29 C30 C31 C32 175.2(11) no
C29 C30 C35 O7 3.2(17) no
C29 C30 C35 C34 -173.2(11) no
C30 C31 C32 C33 -1.0(19) no
C31 C32 C33 C34 0.3(19) no
C32 C33 C34 O8 -175.6(11) no
C32 C33 C34 C35 1.7(17) no
C33 C34 C35 O7 -179.4(10) no
C33 C34 C35 C30 -3.0(17) no
O8 C34 C35 O7 -1.9(14) no
O8 C34 C35 C30 174.6(10) no
Zn3 N5 C45 C46 15.8(16) no
C44 N5 C45 C46 -158.3(13) no
C45 N5 C44 C40 -173.0(12) no
Zn3 N5 C44 C40 13.6(17) no
C47 N6 C46 C45 -138.1(15) no
Zn3 N6 C47 C48 -4(2) no
C46 N6 C47 C48 179.4(13) no
Zn3 N6 C46 C45 44.8(15) no
Zn4 N7 C63 C64 -49.9(13) no
C63 N7 C62 C58 -171.6(13) no
Zn4 N7 C62 C58 2(2) no
C62 N7 C63 C64 125.1(14) no
Zn4 N8 C65 C66 -2(2) no
C65 N8 C64 C63 177.8(14) no
Zn4 N8 C64 C63 -10.3(15) no
C64 N8 C65 C66 169.3(15) no
C73 O17 C74 C75 -173.8(10) no
Dy3 O17 C74 C79 -158.6(10) no
Dy3 O17 C74 C75 18.7(12) no
C73 O17 C74 C79 8.9(16) no
Dy3 O18 C75 C76 150.9(9) no
Dy3 O18 C75 C74 -26.6(13) no
Zn5 O18 C75 C74 170.6(8) no
Zn5 O18 C75 C76 -11.9(15) no
Dy3 O19 C85 C86 24.2(12) no
Dy3 O19 C85 C84 -157.8(8) no
Zn5 O19 C85 C84 31.8(12) no
Zn5 O19 C85 C86 -146.2(7) no
Dy3 O20 C86 C85 -17.0(10) no
C90 O20 C86 C87 10.6(16) no
Dy3 O20 C86 C87 165.2(10) no
C90 O20 C86 C85 -171.6(10) no
C91 O21 C92 C93 -166.0(11) no
Dy3 O21 C92 C97 176.3(9) no
Dy3 O21 C92 C93 -2.4(12) no
C91 O21 C92 C97 12.6(16) no
Dy3 O22 C93 C94 -171.0(8) no
Dy3 O22 C93 C92 6.5(13) no
Zn6 O22 C93 C94 -10.7(15) no
Zn6 O22 C93 C92 166.9(7) no
Dy3 O23 C107 C102 164.5(14) no
Dy3 O23 C107 C106 -12.1(17) no
Zn6 O23 C107 C102 -21(2) no
Zn6 O23 C107 C106 162.6(9) no
Dy3 O24 C106 C105 -168.7(15) no
C108 O24 C106 C105 11(2) no
Dy3 O24 C106 C107 11.3(15) no
C108 O24 C106 C107 -169.3(12) no
O9 C38 C39 C40 -179.1(9) no
O9 C38 C39 O10 3.0(14) no
O9 C38 C43 C42 -178.6(12) no
C43 C38 C39 O10 -178.5(11) no
C43 C38 C39 C40 -0.7(17) no
C39 C38 C43 C42 3.2(19) no
C38 C39 C40 C41 -1.1(16) no
O10 C39 C40 C41 176.6(10) no
O10 C39 C40 C44 -6.1(16) no
C38 C39 C40 C44 176.2(10) no
C44 C40 C41 C42 -177.0(12) no
C39 C40 C41 C42 0.3(18) no
C39 C40 C44 N5 14.9(18) no
C41 C40 C44 N5 -167.8(12) no
C40 C41 C42 C43 2(2) no
C41 C42 C43 C38 -4(2) no
N5 C45 C46 N6 -39.9(18) no
N6 C47 C48 C49 -10(2) no
N6 C47 C48 C53 170.0(14) no
C49 C48 C53 C52 -2(2) no
C47 C48 C53 C52 177.4(15) no
C47 C48 C49 C50 -172.3(13) no
C53 C48 C49 O11 -179.2(11) no
C47 C48 C49 O11 1(2) no
C53 C48 C49 C50 7.3(17) no
C48 C49 C50 O12 171.5(10) no
O11 C49 C50 O12 -2.3(16) no
O11 C49 C50 C51 179.5(12) no
C48 C49 C50 C51 -6.7(19) no
O12 C50 C51 C52 -177.5(12) no
C49 C50 C51 C52 1(2) no
C50 C51 C52 C53 5(2) no
C51 C52 C53 C48 -4(2) no
C61 C56 C57 O14 -176.9(12) no
C61 C56 C57 C58 2.7(19) no
O13 C56 C61 C60 176.6(12) no
C57 C56 C61 C60 -1(2) no
O13 C56 C57 O14 5.1(16) no
O13 C56 C57 C58 -175.3(10) no
O14 C57 C58 C62 -8(2) no
O14 C57 C58 C59 177.9(12) no
C56 C57 C58 C59 -1.7(18) no
C56 C57 C58 C62 172.0(12) no
C57 C58 C59 C60 -1(2) no
C59 C58 C62 N7 177.9(13) no
C62 C58 C59 C60 -175.1(13) no
C57 C58 C62 N7 4(2) no
C58 C59 C60 C61 3(2) no
C59 C60 C61 C56 -2(2) no
N7 C63 C64 N8 39.0(16) no
N8 C65 C66 C71 178.7(17) no
N8 C65 C66 C67 -5(3) no
C67 C66 C71 C70 5(3) no
C71 C66 C67 O15 176.4(14) no
C65 C66 C71 C70 -178.5(17) no
C71 C66 C67 C68 -4(2) no
C65 C66 C67 C68 180.0(13) no
C65 C66 C67 O15 0(2) no
O15 C67 C68 O16 0.8(16) no
C66 C67 C68 O16 -179.3(11) no
C66 C67 C68 C69 2.5(19) no
O15 C67 C68 C69 -177.5(12) no
C67 C68 C69 C70 -3(2) no
O16 C68 C69 C70 179.4(12) no
C68 C69 C70 C71 4(2) no
C69 C70 C71 C66 -5(3) no
Zn5 N9 C80 C76 4.3(18) no
C81 N9 C80 C76 179.8(11) no
Zn5 N9 C81 C82 -46.7(14) no
C80 N9 C81 C82 137.0(14) no
Zn5 N10 C82 C81 -14.1(16) no
C83 N10 C82 C81 158.8(13) no
Zn5 N10 C83 C84 -13.0(17) no
C82 N10 C83 C84 175.0(13) no
Zn6 N11 C98 C94 5(2) no
C99 N11 C98 C94 171.4(12) no
Zn6 N11 C99 C100 52.1(12) no
C98 N11 C99 C100 -117.2(14) no
Zn6 N12 C100 C99 12.2(14) no
C101 N12 C100 C99 -175.8(13) no
Zn6 N12 C101 C102 -4(3) no
C100 N12 C101 C102 -175.7(18) no
C127 O25 C128 C129 171.8(9) no
Dy4 O25 C128 C129 1.3(10) no
Dy4 O25 C128 C133 -176.9(8) no
C127 O25 C128 C133 -6.4(15) no
Zn7 O26 C129 C128 -179.3(6) no
Dy4 O26 C129 C128 6.2(12) no
Dy4 O26 C129 C130 -174.6(7) no
Zn7 O26 C129 C130 -0.1(14) no
Dy4 O27 C139 C140 2.1(14) no
Dy4 O27 C139 C138 179.2(7) no
Zn7 O27 C139 C138 -32.5(14) no
Zn7 O27 C139 C140 150.4(8) no
C144 O28 C140 C139 179.2(11) no
Dy4 O28 C140 C139 -9.4(11) no
Dy4 O28 C140 C141 172.4(9) no
C144 O28 C140 C141 1.1(16) no
Dy4 O29 C122 C123 153.2(9) no
Dy4 O29 C122 C121 -26.3(9) no
C126 O29 C122 C121 -174.7(9) no
C126 O29 C122 C123 4.8(14) no
Dy4 O30 C121 C122 34.1(11) no
Dy4 O30 C121 C120 -141.3(8) no
Zn8 O30 C121 C120 33.4(12) no
Zn8 O30 C121 C122 -151.3(7) no
Dy4 O31 C115 C110 -30.0(12) no
Zn8 O31 C115 C114 -6.9(15) no
Dy4 O31 C115 C114 147.2(9) no
Zn8 O31 C115 C110 176.0(7) no
C109 O32 C110 C111 -0.1(16) no
Dy4 O32 C110 C111 -153.9(10) no
Dy4 O32 C110 C115 29.5(11) no
C109 O32 C110 C115 -176.8(10) no
O17 C74 C75 O18 2.0(14) no
O17 C74 C75 C76 -175.7(10) no
C79 C74 C75 O18 179.4(11) no
C79 C74 C75 C76 1.7(18) no
O17 C74 C79 C78 175.7(11) no
C75 C74 C79 C78 -1.4(19) no
O18 C75 C76 C77 -178.5(11) no
O18 C75 C76 C80 -5.5(19) no
C74 C75 C76 C77 -1.0(17) no
C74 C75 C76 C80 172.0(11) no
C75 C76 C77 C78 0(2) no
C80 C76 C77 C78 -173.5(13) no
C75 C76 C80 N9 10.0(19) no
C77 C76 C80 N9 -176.9(12) no
C76 C77 C78 C79 0(2) no
C77 C78 C79 C74 0(2) no
N9 C81 C82 N10 38.4(17) no
N10 C83 C84 C85 -15.4(19) no
N10 C83 C84 C89 166.9(12) no
C83 C84 C85 O19 4.2(17) no
C83 C84 C85 C86 -177.9(11) no
C89 C84 C85 O19 -178.1(10) no
C89 C84 C85 C86 -0.2(16) no
C83 C84 C89 C88 179.5(13) no
C85 C84 C89 C88 1.7(19) no
O19 C85 C86 O20 0.6(13) no
O19 C85 C86 C87 178.6(10) no
C84 C85 C86 O20 -177.5(9) no
C84 C85 C86 C87 0.5(16) no
O20 C86 C87 C88 175.5(11) no
C85 C86 C87 C88 -2.2(19) no
C86 C87 C88 C89 4(2) no
C87 C88 C89 C84 -3(2) no
C97 C92 C93 C94 -2.9(17) no
O21 C92 C97 C96 -176.3(11) no
C93 C92 C97 C96 2.2(18) no
O21 C92 C93 C94 175.7(9) no
C97 C92 C93 O22 179.3(11) no
O21 C92 C93 O22 -2.1(14) no
O22 C93 C94 C98 8.3(18) no
O22 C93 C94 C95 -179.4(11) no
C92 C93 C94 C95 3.1(17) no
C92 C93 C94 C98 -169.3(11) no
C93 C94 C95 C96 -3(2) no
C95 C94 C98 N11 -178.0(13) no
C98 C94 C95 C96 170.6(13) no
C93 C94 C98 N11 -5(2) no
C94 C95 C96 C97 2(2) no
C95 C96 C97 C92 -2(2) no
N11 C99 C100 N12 -41.8(14) no
N12 C101 C102 C103 -167.7(19) no
N12 C101 C102 C107 17(3) no
C101 C102 C107 O23 -3(3) no
C101 C102 C107 C106 173(2) no
C103 C102 C107 C106 -2(3) no
C107 C102 C103 C104 5(3) no
C103 C102 C107 O23 -178.8(16) no
C101 C102 C103 C104 -171(2) no
C102 C103 C104 C105 -7(4) no
C103 C104 C105 C106 6(3) no
C104 C105 C106 C107 -4(3) no
C104 C105 C106 O24 175.9(18) no
O24 C106 C107 O23 -1.1(18) no
O24 C106 C107 C102 -177.8(15) no
C105 C106 C107 O23 178.9(16) no
C105 C106 C107 C102 2(3) no
Zn8 N13 C116 C114 6.1(18) no
C117 N13 C116 C114 -175.1(11) no
Zn8 N13 C117 C118 -49.4(11) no
C116 N13 C117 C118 131.5(12) no
Zn8 N14 C118 C117 -14.5(12) no
C119 N14 C118 C117 167.4(11) no
Zn8 N14 C119 C120 -7.4(17) no
C118 N14 C119 C120 170.6(11) no
Zn7 N15 C134 C130 -5.3(18) no
C135 N15 C134 C130 174.7(11) no
Zn7 N15 C135 C136 48.0(12) no
C134 N15 C135 C136 -131.9(13) no
Zn7 N16 C136 C135 16.9(11) no
C137 N16 C136 C135 -166.7(11) no
Zn7 N16 C137 C138 0.4(16) no
C136 N16 C137 C138 -175.5(10) no
O32 C110 C111 C112 -179.4(12) no
C115 C110 C111 C112 -2.9(18) no
O32 C110 C115 O31 -3.4(14) no
O32 C110 C115 C114 179.3(10) no
C111 C110 C115 O31 179.8(10) no
C111 C110 C115 C114 2.4(17) no
C110 C111 C112 C113 2(2) no
C111 C112 C113 C114 -1(2) no
C112 C113 C114 C115 0(2) no
C112 C113 C114 C116 -172.2(14) no
C113 C114 C115 O31 -178.2(11) no
C113 C114 C115 C110 -1.1(17) no
C116 C114 C115 O31 -6.2(18) no
C116 C114 C115 C110 170.9(11) no
C113 C114 C116 N13 178.8(13) no
C115 C114 C116 N13 7(2) no
N13 C117 C118 N14 41.8(13) no
N14 C119 C120 C121 -13.9(19) no
N14 C119 C120 C125 171.4(11) no
C119 C120 C121 O30 -0.3(17) no
C119 C120 C121 C122 -175.6(10) no
C125 C120 C121 O30 174.1(10) no
C125 C120 C121 C122 -1.2(16) no
C119 C120 C125 C124 176.5(11) no
C121 C120 C125 C124 1.6(18) no
O30 C121 C122 O29 3.0(13) no
O30 C121 C122 C123 -176.5(9) no
C120 C121 C122 O29 178.6(9) no
C120 C121 C122 C123 -0.9(16) no
O29 C122 C123 C124 -177.0(10) no
C121 C122 C123 C124 2.5(16) no
C122 C123 C124 C125 -2.1(18) no
C123 C124 C125 C120 0.1(19) no
O25 C128 C129 O26 -4.3(12) no
O25 C128 C129 C130 176.4(8) no
C133 C128 C129 O26 174.0(10) no
C133 C128 C129 C130 -5.3(15) no
O25 C128 C133 C132 -177.3(10) no
C129 C128 C133 C132 4.7(17) no
O26 C129 C130 C131 -176.6(9) no
O26 C129 C130 C134 8.7(16) no
C128 C129 C130 C131 2.6(14) no
C128 C129 C130 C134 -172.1(10) no
C129 C130 C131 C132 0.5(16) no
C134 C130 C131 C132 175.4(10) no
C129 C130 C134 N15 -6.1(18) no
C131 C130 C134 N15 179.1(11) no
C130 C131 C132 C133 -1.2(18) no
C131 C132 C133 C128 -1.3(17) no
N15 C135 C136 N16 -43.4(14) no
N16 C137 C138 C139 23.0(18) no
N16 C137 C138 C143 -161.9(12) no
C137 C138 C139 O27 -5.0(17) no
C137 C138 C139 C140 172.0(10) no
C143 C138 C139 O27 179.8(11) no
C143 C138 C139 C140 -3.2(16) no
C137 C138 C143 C142 -179.9(13) no
C139 C138 C143 C142 -4.4(19) no
O27 C139 C140 O28 5.4(14) no
O27 C139 C140 C141 -176.4(10) no
C138 C139 C140 O28 -171.8(9) no
C138 C139 C140 C141 6.4(17) no
O28 C140 C141 C142 176.0(11) no
C139 C140 C141 C142 -1.9(17) no
C140 C141 C142 C143 -5.8(19) no
C141 C142 C143 C138 9(2) no
